data_4081154
loop_
_publ_author_name
'Ikeda, Yousuke'
'Mutoh, Yuichiro'
'Imai, Kohei'
'Tsuchida, Noriko'
'Takano, Keiko'
'Ishii, Youichi'

_publ_section_title
;
 Reactivities of Indenylruthenium Complex toward Internal Alkynes:
 Formation of Disubstituted Vinylidene Complexes and Indenyl--Alkyne
 Coupling
;
_journal_issue 15
_journal_name_full Organometallics
_journal_page_first 4353
_journal_paper_doi 10.1021/om4004913
_journal_volume 32
_journal_year 2013
_chemical_formula_moiety 'C72 H51 B F24 P2 Ru'
_chemical_formula_sum 'C72 H51 B F24 P2 Ru'
_chemical_formula_weight 1545.98
_space_group_IT_number 14
_symmetry_cell_setting monoclinic
_symmetry_Int_Tables_number 14
_symmetry_space_group_name_Hall '-P 2ybc'
_symmetry_space_group_name_H-M 'P 1 21/c 1'
_atom_sites_solution_hydrogens geom
_atom_sites_solution_primary direct
_atom_sites_solution_secondary difmap
_cell_angle_alpha 90.0000
_cell_angle_beta 106.151(2)
_cell_angle_gamma 90.0000
_cell_formula_units_Z 4
_cell_length_a 15.387(4)
_cell_length_b 29.609(6)
_cell_length_c 15.159(4)
_cell_measurement_reflns_used 15946
_cell_measurement_temperature 123
_cell_measurement_theta_max 27.52
_cell_measurement_theta_min 3.03
_cell_volume 6634(3)
_computing_cell_refinement CrystalClear
_computing_data_collection 'CrystalClear (Rigaku Inc., 2008)'
_computing_data_reduction CrystalClear
_computing_molecular_graphics 'CrystalStructure 4.0'
_computing_publication_material 'CrystalStructure 4.0 (Rigaku, 2010)'
_computing_structure_refinement 'SHELXL97 (Sheldrick, 2008)'
_computing_structure_solution SIR97
_diffrn_ambient_temperature 123
_diffrn_detector_area_resol_mean 7.314
_diffrn_measured_fraction_theta_full 0.988
_diffrn_measured_fraction_theta_max 0.988
_diffrn_measurement_device_type 'Rigaku Mercury70'
_diffrn_measurement_method \w
_diffrn_radiation_type 'Mo K\a'
_diffrn_radiation_wavelength 0.71075
_diffrn_reflns_av_R_equivalents 0.0599
_diffrn_reflns_limit_h_max 19
_diffrn_reflns_limit_h_min -19
_diffrn_reflns_limit_k_max 33
_diffrn_reflns_limit_k_min -38
_diffrn_reflns_limit_l_max 19
_diffrn_reflns_limit_l_min -19
_diffrn_reflns_number 50621
_diffrn_reflns_theta_full 27.51
_diffrn_reflns_theta_max 27.52
_diffrn_standards_number 0
_exptl_absorpt_coefficient_mu 0.396
_exptl_absorpt_correction_T_max 0.927
_exptl_absorpt_correction_T_min 0.885
_exptl_absorpt_correction_type numerical
_exptl_absorpt_process_details 'NUMABS (Rigaku, 1999)'
_exptl_crystal_colour orange
_exptl_crystal_density_diffrn 1.548
_exptl_crystal_density_method 'not measured'
_exptl_crystal_description prism
_exptl_crystal_F_000 3112.00
_exptl_crystal_size_max 0.423
_exptl_crystal_size_mid 0.244
_exptl_crystal_size_min 0.191
_refine_diff_density_max 0.520
_refine_diff_density_min -0.720
_refine_ls_extinction_method none
_refine_ls_goodness_of_fit_ref 1.047
_refine_ls_hydrogen_treatment constr
_refine_ls_number_parameters 928
_refine_ls_number_reflns 15085
_refine_ls_number_restraints 0
_refine_ls_R_factor_gt 0.0552
_refine_ls_shift/su_max 0.000
_refine_ls_structure_factor_coef Fsqd
_refine_ls_weighting_details 'w = 1/[\s^2^(Fo^2^)+(0.0401P)^2^+10.1614P] where P=(Fo^2^+2Fc^2^)/3'
_refine_ls_weighting_scheme calc
_refine_ls_wR_factor_ref 0.1345
_reflns_number_gt 11323
_reflns_number_total 15085
_reflns_threshold_expression F^2^>2.0\s(F^2^)
_cod_data_source_file om4004913_si_002.cif
_cod_data_source_block 3a
_cod_database_code 4081154

loop_
_symmetry_equiv_pos_site_id
_symmetry_equiv_pos_as_xyz
1 +X,+Y,+Z
2 -X,1/2+Y,1/2-Z
3 -X,-Y,-Z
4 +X,1/2-Y,1/2+Z

loop_
_atom_site_label
_atom_site_type_symbol
_atom_site_fract_x
_atom_site_fract_y
_atom_site_fract_z
_atom_site_U_iso_or_equiv
_atom_site_adp_type
_atom_site_occupancy
_atom_site_symmetry_multiplicity
_atom_site_calc_flag
_atom_site_refinement_flags
Ru1 Ru 0.789884(19) 0.332069(9) -0.073574(16) 0.02040(8) Uani 1.0 4 d .
P1 P 0.67664(6) 0.33844(3) -0.00179(5) 0.02186(18) Uani 1.0 4 d .
P2 P 0.88085(6) 0.31973(3) 0.07391(5) 0.02052(18) Uani 1.0 4 d .
F1 F 1.02505(16) -0.07530(8) -0.17584(18) 0.0473(7) Uani 1.0 4 d .
F2 F 1.16946(16) -0.06923(8) -0.1394(2) 0.0534(7) Uani 1.0 4 d .
F3 F 1.0874(3) -0.03753(10) -0.26125(18) 0.0754(10) Uani 1.0 4 d .
F4 F 0.8777(5) 0.0969(4) -0.1749(6) 0.058(2) Uani 0.5000 4 d .
F5 F 0.8831(8) 0.0810(5) -0.0239(7) 0.096(5) Uani 0.5000 4 d .
F6 F 0.8431(5) 0.0492(3) -0.0922(8) 0.061(3) Uani 0.5000 4 d .
F7 F 1.33360(17) -0.04584(9) 0.26222(18) 0.0537(7) Uani 1.0 4 d .
F8 F 1.3635(3) -0.08844(9) 0.16302(18) 0.0679(9) Uani 1.0 4 d .
F9 F 1.46937(16) -0.06593(10) 0.27952(18) 0.0568(8) Uani 1.0 4 d .
F10 F 1.65986(15) 0.02053(9) 0.13770(18) 0.0500(7) Uani 1.0 4 d .
F11 F 1.60032(16) 0.06357(11) 0.02288(15) 0.0544(8) Uani 1.0 4 d .
F12 F 1.62356(15) 0.08838(8) 0.15906(15) 0.0412(6) Uani 1.0 4 d .
F13 F 1.34828(16) 0.08819(8) -0.27767(15) 0.0409(6) Uani 1.0 4 d .
F14 F 1.42841(19) 0.14774(11) -0.2359(2) 0.0717(10) Uani 1.0 4 d .
F15 F 1.3046(3) 0.15177(10) -0.34320(17) 0.0660(9) Uani 1.0 4 d .
F16 F 1.05906(18) 0.22401(9) -0.1443(2) 0.0590(8) Uani 1.0 4 d .
F17 F 1.1750(2) 0.25745(8) -0.05824(16) 0.0609(9) Uani 1.0 4 d .
F18 F 1.14868(18) 0.26046(8) -0.20370(15) 0.0466(7) Uani 1.0 4 d .
F19 F 1.14719(19) 0.05107(9) 0.32124(17) 0.0542(7) Uani 1.0 4 d .
F20 F 1.22912(17) 0.09353(11) 0.42690(15) 0.0603(9) Uani 1.0 4 d .
F21 F 1.10039(16) 0.11684(10) 0.34368(16) 0.0497(7) Uani 1.0 4 d .
F22 F 1.33946(16) 0.24481(7) 0.19607(15) 0.0382(6) Uani 1.0 4 d .
F23 F 1.45524(15) 0.20428(9) 0.2602(2) 0.0541(7) Uani 1.0 4 d .
F24 F 1.37027(17) 0.23036(8) 0.34024(15) 0.0469(7) Uani 1.0 4 d .
F25 F 0.9069(6) 0.1074(4) -0.0316(7) 0.095(5) Uani 0.5000 4 d .
F26 F 0.9135(5) 0.1195(3) -0.1223(7) 0.067(3) Uani 0.5000 4 d .
F27 F 0.8438(6) 0.0586(6) -0.1588(12) 0.157(7) Uani 0.5000 4 d .
C1 C 0.7961(3) 0.39352(12) -0.0562(2) 0.0263(8) Uani 1.0 4 d .
C2 C 0.7976(3) 0.43789(12) -0.0532(3) 0.0299(8) Uani 1.0 4 d .
C3 C 0.8683(4) 0.46625(15) 0.0140(4) 0.0562(14) Uani 1.0 4 d .
C4 C 0.7268(3) 0.46383(12) -0.1246(3) 0.0321(9) Uani 1.0 4 d .
C5 C 0.6720(3) 0.49665(14) -0.0843(3) 0.0419(10) Uani 1.0 4 d .
C6 C 0.8370(3) 0.33759(13) -0.1982(3) 0.0356(10) Uani 1.0 4 d .
C7 C 0.8854(3) 0.30177(12) -0.1450(3) 0.0287(8) Uani 1.0 4 d .
C8 C 0.8225(3) 0.26523(12) -0.1480(2) 0.0229(7) Uani 1.0 4 d .
C9 C 0.8333(3) 0.22045(11) -0.1139(2) 0.0241(7) Uani 1.0 4 d .
C10 C 0.7609(3) 0.19233(13) -0.1345(3) 0.0300(8) Uani 1.0 4 d .
C11 C 0.6743(3) 0.20725(14) -0.1871(3) 0.0329(9) Uani 1.0 4 d .
C12 C 0.6608(3) 0.25072(14) -0.2196(3) 0.0324(9) Uani 1.0 4 d .
C13 C 0.7354(3) 0.28036(12) -0.2002(2) 0.0272(8) Uani 1.0 4 d .
C14 C 0.7440(3) 0.32654(13) -0.2278(2) 0.0343(10) Uani 1.0 4 d .
C15 C 0.7319(3) 0.35542(12) 0.1173(2) 0.0239(7) Uani 1.0 4 d .
C16 C 0.8124(3) 0.32435(12) 0.1558(2) 0.0221(7) Uani 1.0 4 d .
C17 C 0.5867(3) 0.37935(12) -0.0441(3) 0.0255(8) Uani 1.0 4 d .
C18 C 0.5491(3) 0.38435(12) -0.1383(3) 0.0274(8) Uani 1.0 4 d .
C19 C 0.4773(3) 0.41373(13) -0.1722(3) 0.0323(9) Uani 1.0 4 d .
C20 C 0.4429(3) 0.43892(14) -0.1134(3) 0.0361(9) Uani 1.0 4 d .
C21 C 0.4800(3) 0.43449(15) -0.0192(3) 0.0436(11) Uani 1.0 4 d .
C22 C 0.5527(3) 0.40502(15) 0.0155(3) 0.0383(10) Uani 1.0 4 d .
C23 C 0.6163(3) 0.28712(12) 0.0127(2) 0.0266(8) Uani 1.0 4 d .
C24 C 0.6549(3) 0.24541(13) 0.0079(3) 0.0325(9) Uani 1.0 4 d .
C25 C 0.6122(4) 0.20568(15) 0.0231(3) 0.0457(11) Uani 1.0 4 d .
C26 C 0.5298(4) 0.20808(16) 0.0418(3) 0.0453(11) Uani 1.0 4 d .
C27 C 0.4897(3) 0.24969(17) 0.0466(3) 0.0438(11) Uani 1.0 4 d .
C28 C 0.5325(3) 0.28892(15) 0.0325(3) 0.0363(9) Uani 1.0 4 d .
C29 C 0.9736(3) 0.36004(11) 0.1097(2) 0.0239(7) Uani 1.0 4 d .
C30 C 1.0096(3) 0.37217(12) 0.2019(3) 0.0275(8) Uani 1.0 4 d .
C31 C 1.0794(3) 0.40294(13) 0.2275(3) 0.0307(9) Uani 1.0 4 d .
C32 C 1.1170(3) 0.42091(14) 0.1623(3) 0.0349(9) Uani 1.0 4 d .
C33 C 1.0846(3) 0.40788(14) 0.0715(3) 0.0352(9) Uani 1.0 4 d .
C34 C 1.0127(3) 0.37809(13) 0.0454(3) 0.0306(8) Uani 1.0 4 d .
C35 C 0.9380(3) 0.26515(12) 0.0964(2) 0.0242(8) Uani 1.0 4 d .
C36 C 1.0245(3) 0.26094(13) 0.0849(3) 0.0301(8) Uani 1.0 4 d .
C37 C 1.0675(3) 0.21925(14) 0.0964(3) 0.0376(10) Uani 1.0 4 d .
C38 C 1.0246(3) 0.18148(14) 0.1190(3) 0.0403(11) Uani 1.0 4 d .
C39 C 0.9392(3) 0.18564(13) 0.1303(3) 0.0372(10) Uani 1.0 4 d .
C40 C 0.8967(3) 0.22722(12) 0.1198(3) 0.0295(8) Uani 1.0 4 d .
C41 C 1.1619(3) 0.05635(11) -0.0183(2) 0.0213(7) Uani 1.0 4 d .
C42 C 1.1646(3) 0.01626(11) -0.0662(2) 0.0229(7) Uani 1.0 4 d .
C43 C 1.0866(3) -0.00427(12) -0.1207(3) 0.0279(8) Uani 1.0 4 d .
C44 C 1.0025(3) 0.01463(12) -0.1300(3) 0.0272(8) Uani 1.0 4 d .
C45 C 0.9977(3) 0.05420(12) -0.0830(3) 0.0251(8) Uani 1.0 4 d .
C46 C 1.0761(3) 0.07449(12) -0.0279(3) 0.0241(7) Uani 1.0 4 d .
C47 C 1.0930(3) -0.04597(14) -0.1734(3) 0.0383(10) Uani 1.0 4 d .
C48 C 0.9084(3) 0.07755(13) -0.0955(3) 0.0317(9) Uani 1.0 4 d .
C49 C 1.3416(3) 0.05226(12) 0.0673(2) 0.0223(7) Uani 1.0 4 d .
C50 C 1.3345(3) 0.01327(12) 0.1178(3) 0.0239(7) Uani 1.0 4 d .
C51 C 1.4086(3) -0.01268(12) 0.1618(3) 0.0273(8) Uani 1.0 4 d .
C52 C 1.4951(3) -0.00140(12) 0.1576(3) 0.0253(8) Uani 1.0 4 d .
C53 C 1.5046(3) 0.03676(12) 0.1083(3) 0.0243(8) Uani 1.0 4 d .
C54 C 1.4292(3) 0.06308(12) 0.0644(3) 0.0246(7) Uani 1.0 4 d .
C55 C 1.3952(3) -0.05322(14) 0.2156(3) 0.0349(9) Uani 1.0 4 d .
C56 C 1.5958(3) 0.05184(13) 0.1063(3) 0.0282(8) Uani 1.0 4 d .
C57 C 1.2590(3) 0.12103(12) -0.0498(2) 0.0229(7) Uani 1.0 4 d .
C58 C 1.3015(3) 0.11279(12) -0.1185(3) 0.0265(8) Uani 1.0 4 d .
C59 C 1.2940(3) 0.14260(13) -0.1914(3) 0.0301(8) Uani 1.0 4 d .
C60 C 1.2437(3) 0.18182(12) -0.1989(3) 0.0301(8) Uani 1.0 4 d .
C61 C 1.2015(3) 0.19110(12) -0.1321(3) 0.0277(8) Uani 1.0 4 d .
C62 C 1.2096(3) 0.16128(11) -0.0592(3) 0.0233(7) Uani 1.0 4 d .
C63 C 1.3435(3) 0.13268(15) -0.2614(3) 0.0393(10) Uani 1.0 4 d .
C64 C 1.1459(3) 0.23261(13) -0.1353(3) 0.0359(9) Uani 1.0 4 d .
C65 C 1.2506(3) 0.11132(11) 0.1245(2) 0.0222(7) Uani 1.0 4 d .
C66 C 1.2095(3) 0.09347(12) 0.1884(3) 0.0242(7) Uani 1.0 4 d .
C67 C 1.2196(3) 0.11350(13) 0.2739(3) 0.0282(8) Uani 1.0 4 d .
C68 C 1.2713(3) 0.15234(13) 0.2990(3) 0.0295(8) Uani 1.0 4 d .
C69 C 1.3120(3) 0.17064(12) 0.2372(3) 0.0258(8) Uani 1.0 4 d .
C70 C 1.3027(3) 0.15033(12) 0.1524(3) 0.0247(8) Uani 1.0 4 d .
C71 C 1.1745(3) 0.09386(15) 0.3407(3) 0.0357(9) Uani 1.0 4 d .
C72 C 1.3690(3) 0.21217(13) 0.2590(3) 0.0318(9) Uani 1.0 4 d .
B1 B 1.2537(3) 0.08490(13) 0.0305(3) 0.0220(8) Uani 1.0 4 d .
H3A H 0.9282 0.4597 0.0064 0.0674 Uiso 1.0 4 calc R
H3B H 0.8678 0.4590 0.0769 0.0674 Uiso 1.0 4 calc R
H3C H 0.8544 0.4984 0.0021 0.0674 Uiso 1.0 4 calc R
H4A H 0.6849 0.4420 -0.1643 0.0385 Uiso 1.0 4 calc R
H4B H 0.7571 0.4809 -0.1638 0.0385 Uiso 1.0 4 calc R
H5A H 0.7128 0.5185 -0.0449 0.0503 Uiso 1.0 4 calc R
H5B H 0.6391 0.4799 -0.0480 0.0503 Uiso 1.0 4 calc R
H5C H 0.6288 0.5127 -0.1342 0.0503 Uiso 1.0 4 calc R
H6 H 0.8630 0.3649 -0.2120 0.0427 Uiso 1.0 4 calc R
H7 H 0.9479 0.3017 -0.1130 0.0345 Uiso 1.0 4 calc R
H9 H 0.8905 0.2103 -0.0771 0.0289 Uiso 1.0 4 calc R
H10 H 0.7683 0.1620 -0.1133 0.0360 Uiso 1.0 4 calc R
H11 H 0.6248 0.1868 -0.2000 0.0395 Uiso 1.0 4 calc R
H12 H 0.6026 0.2606 -0.2542 0.0389 Uiso 1.0 4 calc R
H14 H 0.6963 0.3458 -0.2598 0.0411 Uiso 1.0 4 calc R
H15A H 0.7526 0.3871 0.1190 0.0287 Uiso 1.0 4 calc R
H15B H 0.6887 0.3530 0.1547 0.0287 Uiso 1.0 4 calc R
H16A H 0.7907 0.2940 0.1673 0.0265 Uiso 1.0 4 calc R
H16B H 0.8501 0.3365 0.2149 0.0265 Uiso 1.0 4 calc R
H18 H 0.5728 0.3675 -0.1798 0.0329 Uiso 1.0 4 calc R
H19 H 0.4516 0.4165 -0.2367 0.0387 Uiso 1.0 4 calc R
H20 H 0.3942 0.4592 -0.1371 0.0433 Uiso 1.0 4 calc R
H21 H 0.4560 0.4515 0.0218 0.0524 Uiso 1.0 4 calc R
H22 H 0.5788 0.4026 0.0799 0.0459 Uiso 1.0 4 calc R
H24 H 0.7113 0.2437 -0.0060 0.0390 Uiso 1.0 4 calc R
H25 H 0.6399 0.1772 0.0205 0.0548 Uiso 1.0 4 calc R
H26 H 0.5002 0.1812 0.0516 0.0544 Uiso 1.0 4 calc R
H27 H 0.4329 0.2512 0.0595 0.0525 Uiso 1.0 4 calc R
H28 H 0.5050 0.3173 0.0361 0.0435 Uiso 1.0 4 calc R
H30 H 0.9857 0.3591 0.2473 0.0330 Uiso 1.0 4 calc R
H31 H 1.1017 0.4118 0.2899 0.0369 Uiso 1.0 4 calc R
H32 H 1.1650 0.4422 0.1799 0.0418 Uiso 1.0 4 calc R
H33 H 1.1118 0.4194 0.0270 0.0423 Uiso 1.0 4 calc R
H34 H 0.9898 0.3699 -0.0175 0.0368 Uiso 1.0 4 calc R
H36 H 1.0540 0.2867 0.0692 0.0361 Uiso 1.0 4 calc R
H37 H 1.1265 0.2165 0.0887 0.0452 Uiso 1.0 4 calc R
H38 H 1.0540 0.1529 0.1267 0.0484 Uiso 1.0 4 calc R
H39 H 0.9094 0.1599 0.1455 0.0446 Uiso 1.0 4 calc R
H40 H 0.8382 0.2298 0.1287 0.0354 Uiso 1.0 4 calc R
H42 H 1.2216 0.0026 -0.0614 0.0274 Uiso 1.0 4 calc R
H44 H 0.9494 0.0008 -0.1677 0.0327 Uiso 1.0 4 calc R
H46 H 1.0708 0.1015 0.0040 0.0289 Uiso 1.0 4 calc R
H50 H 1.2764 0.0044 0.1218 0.0287 Uiso 1.0 4 calc R
H52 H 1.5460 -0.0193 0.1875 0.0304 Uiso 1.0 4 calc R
H54 H 1.4380 0.0892 0.0314 0.0295 Uiso 1.0 4 calc R
H58 H 1.3365 0.0861 -0.1155 0.0318 Uiso 1.0 4 calc R
H60 H 1.2385 0.2019 -0.2490 0.0361 Uiso 1.0 4 calc R
H62 H 1.1803 0.1686 -0.0136 0.0280 Uiso 1.0 4 calc R
H66 H 1.1737 0.0669 0.1731 0.0290 Uiso 1.0 4 calc R
H68 H 1.2784 0.1659 0.3574 0.0354 Uiso 1.0 4 calc R
H70 H 1.3328 0.1634 0.1118 0.0296 Uiso 1.0 4 calc R

loop_
_atom_site_aniso_label
_atom_site_aniso_U_11
_atom_site_aniso_U_22
_atom_site_aniso_U_33
_atom_site_aniso_U_12
_atom_site_aniso_U_13
_atom_site_aniso_U_23
Ru1 0.03152(15) 0.01600(14) 0.01532(12) 0.00288(11) 0.00925(10) 0.00014(9)
P1 0.0287(5) 0.0212(5) 0.0163(4) 0.0025(4) 0.0073(4) -0.0006(3)
P2 0.0277(5) 0.0191(5) 0.0167(4) 0.0023(4) 0.0093(4) 0.0002(3)
F1 0.0399(13) 0.0216(13) 0.0740(17) -0.0073(10) 0.0053(12) -0.0096(12)
F2 0.0391(14) 0.0332(15) 0.0876(19) 0.0002(11) 0.0173(13) -0.0249(13)
F3 0.142(3) 0.0471(19) 0.0466(15) -0.0074(19) 0.0417(18) -0.0154(13)
F4 0.039(4) 0.087(6) 0.060(4) 0.035(4) 0.032(4) 0.050(4)
F5 0.097(9) 0.131(11) 0.092(7) 0.077(8) 0.078(7) 0.073(8)
F6 0.025(3) 0.048(4) 0.108(6) -0.006(3) 0.016(4) 0.031(5)
F7 0.0485(15) 0.0567(18) 0.0624(16) 0.0054(13) 0.0260(13) 0.0294(14)
F8 0.115(3) 0.0292(15) 0.0562(16) -0.0194(16) 0.0176(17) 0.0056(12)
F9 0.0354(13) 0.070(2) 0.0618(16) 0.0092(13) 0.0080(12) 0.0413(15)
F10 0.0261(12) 0.0499(17) 0.0755(18) 0.0045(11) 0.0168(12) -0.0024(14)
F11 0.0376(13) 0.101(3) 0.0280(12) -0.0237(14) 0.0142(10) -0.0054(13)
F12 0.0355(12) 0.0421(15) 0.0471(13) -0.0186(11) 0.0135(11) -0.0196(11)
F13 0.0529(15) 0.0384(15) 0.0407(12) 0.0050(11) 0.0283(11) -0.0032(10)
F14 0.0611(18) 0.086(3) 0.089(3) -0.0311(17) 0.0559(17) -0.0309(18)
F15 0.109(3) 0.063(2) 0.0430(14) 0.0273(18) 0.0494(16) 0.0164(13)
F16 0.0507(16) 0.0383(16) 0.097(3) 0.0155(13) 0.0352(15) 0.0103(15)
F17 0.108(3) 0.0302(15) 0.0383(13) 0.0245(15) 0.0105(14) -0.0035(11)
F18 0.0677(17) 0.0352(15) 0.0400(13) 0.0119(12) 0.0200(12) 0.0180(11)
F19 0.0785(19) 0.0460(17) 0.0487(14) -0.0093(14) 0.0356(14) 0.0103(12)
F20 0.0505(16) 0.107(3) 0.0240(11) -0.0072(16) 0.0108(11) 0.0152(13)
F21 0.0450(14) 0.0660(19) 0.0468(14) 0.0027(13) 0.0275(12) -0.0013(13)
F22 0.0522(14) 0.0221(12) 0.0406(12) -0.0026(10) 0.0135(11) -0.0016(9)
F23 0.0301(12) 0.0383(16) 0.091(2) -0.0064(11) 0.0116(13) -0.0049(14)
F24 0.0655(17) 0.0394(15) 0.0321(12) -0.0136(12) 0.0075(11) -0.0129(10)
F25 0.036(4) 0.141(10) 0.090(7) 0.029(6) -0.011(5) -0.083(7)
F26 0.045(4) 0.052(5) 0.117(7) 0.030(3) 0.045(5) 0.054(5)
F27 0.034(5) 0.174(14) 0.215(13) 0.035(7) -0.044(8) -0.145(11)
C1 0.0328(19) 0.026(2) 0.0197(15) 0.0027(15) 0.0068(14) 0.0003(13)
C2 0.036(2) 0.0207(19) 0.0323(18) -0.0002(15) 0.0093(16) 0.0001(14)
C3 0.054(3) 0.031(3) 0.064(3) 0.010(2) -0.015(3) -0.014(3)
C4 0.045(3) 0.0160(18) 0.0335(19) 0.0020(16) 0.0085(17) 0.0004(14)
C5 0.048(3) 0.028(3) 0.047(3) 0.0096(19) 0.008(2) 0.0013(18)
C6 0.071(3) 0.023(2) 0.0217(16) -0.0020(19) 0.0275(18) 0.0004(14)
C7 0.042(2) 0.025(2) 0.0246(16) -0.0008(16) 0.0196(16) -0.0080(14)
C8 0.0300(18) 0.0255(19) 0.0153(14) 0.0042(14) 0.0095(13) -0.0038(13)
C9 0.0316(18) 0.0213(18) 0.0212(15) 0.0084(14) 0.0106(14) -0.0008(13)
C10 0.042(2) 0.023(2) 0.0287(17) 0.0020(16) 0.0150(16) -0.0035(14)
C11 0.034(2) 0.035(3) 0.0328(19) -0.0062(17) 0.0150(16) -0.0158(16)
C12 0.0311(19) 0.040(3) 0.0242(17) 0.0083(17) 0.0040(15) -0.0116(16)
C13 0.042(2) 0.027(2) 0.0125(14) 0.0129(16) 0.0067(14) -0.0048(13)
C14 0.062(3) 0.028(2) 0.0141(15) 0.0142(18) 0.0117(16) 0.0014(13)
C15 0.0295(18) 0.0243(19) 0.0198(15) -0.0004(14) 0.0098(14) -0.0064(13)
C16 0.0286(17) 0.0242(19) 0.0161(14) 0.0033(14) 0.0106(13) 0.0017(12)
C17 0.0277(17) 0.0243(19) 0.0248(16) 0.0020(14) 0.0078(14) 0.0001(13)
C18 0.0330(19) 0.025(2) 0.0245(16) -0.0044(15) 0.0081(15) -0.0017(14)
C19 0.0276(19) 0.035(3) 0.0311(18) -0.0024(16) 0.0028(15) 0.0065(16)
C20 0.0274(19) 0.031(3) 0.048(3) 0.0084(16) 0.0069(17) 0.0067(17)
C21 0.045(3) 0.046(3) 0.040(3) 0.016(2) 0.0109(19) -0.0043(19)
C22 0.042(3) 0.045(3) 0.0259(18) 0.0120(19) 0.0050(17) -0.0037(17)
C23 0.0334(19) 0.029(2) 0.0177(15) -0.0046(15) 0.0073(14) 0.0017(13)
C24 0.047(3) 0.026(2) 0.0294(18) -0.0028(17) 0.0180(17) -0.0025(15)
C25 0.075(4) 0.025(3) 0.043(3) -0.011(2) 0.026(3) -0.0026(18)
C26 0.063(3) 0.038(3) 0.037(2) -0.023(3) 0.017(2) 0.0012(18)
C27 0.038(3) 0.059(4) 0.035(2) -0.010(2) 0.0108(18) 0.008(2)
C28 0.035(2) 0.042(3) 0.0310(19) 0.0019(18) 0.0077(16) 0.0102(17)
C29 0.0309(18) 0.0194(18) 0.0231(15) 0.0046(14) 0.0105(14) 0.0002(13)
C30 0.0314(19) 0.029(2) 0.0233(16) 0.0009(15) 0.0101(15) -0.0003(14)
C31 0.0314(19) 0.035(3) 0.0253(17) -0.0005(16) 0.0073(15) -0.0081(15)
C32 0.032(2) 0.032(3) 0.042(2) -0.0054(16) 0.0124(17) -0.0046(17)
C33 0.040(3) 0.038(3) 0.0350(19) -0.0100(18) 0.0225(17) -0.0013(17)
C34 0.037(2) 0.030(2) 0.0273(17) -0.0015(16) 0.0137(16) -0.0033(15)
C35 0.0319(18) 0.0247(19) 0.0159(14) 0.0071(15) 0.0063(13) 0.0007(13)
C36 0.037(2) 0.028(2) 0.0251(17) 0.0078(16) 0.0079(15) -0.0020(14)
C37 0.043(3) 0.041(3) 0.0270(18) 0.0171(19) 0.0063(17) -0.0057(16)
C38 0.065(3) 0.032(3) 0.0229(17) 0.019(2) 0.0095(18) 0.0020(15)
C39 0.065(3) 0.021(2) 0.0328(19) 0.0108(19) 0.0252(19) 0.0076(15)
C40 0.045(3) 0.024(2) 0.0253(16) 0.0076(16) 0.0209(16) 0.0046(14)
C41 0.0248(16) 0.0194(17) 0.0224(15) 0.0007(13) 0.0108(13) 0.0026(13)
C42 0.0267(17) 0.0190(18) 0.0251(16) -0.0012(14) 0.0108(14) 0.0007(13)
C43 0.0319(19) 0.0223(19) 0.0313(18) -0.0029(15) 0.0114(15) 0.0010(14)
C44 0.0269(18) 0.025(2) 0.0306(17) -0.0042(15) 0.0090(15) 0.0006(14)
C45 0.0233(17) 0.0227(19) 0.0306(17) 0.0018(14) 0.0099(14) 0.0072(14)
C46 0.0294(18) 0.0190(18) 0.0249(16) -0.0011(14) 0.0095(14) 0.0003(13)
C47 0.046(3) 0.026(3) 0.044(3) -0.0041(18) 0.0139(19) -0.0052(17)
C48 0.0266(19) 0.026(2) 0.041(2) -0.0001(15) 0.0068(16) 0.0014(16)
C49 0.0249(17) 0.0227(18) 0.0205(15) 0.0002(14) 0.0084(13) -0.0014(13)
C50 0.0209(16) 0.0231(19) 0.0290(17) -0.0018(14) 0.0092(14) 0.0015(14)
C51 0.0312(18) 0.0205(19) 0.0285(17) 0.0010(15) 0.0057(15) -0.0027(14)
C52 0.0238(17) 0.0246(19) 0.0259(16) 0.0012(14) 0.0041(14) -0.0026(14)
C53 0.0220(16) 0.028(2) 0.0246(16) -0.0028(14) 0.0097(13) -0.0090(14)
C54 0.0301(18) 0.0218(18) 0.0240(16) -0.0014(14) 0.0109(14) -0.0033(13)
C55 0.031(2) 0.034(3) 0.037(2) 0.0057(17) 0.0055(17) 0.0109(17)
C56 0.0286(18) 0.030(2) 0.0260(17) -0.0029(15) 0.0073(15) -0.0066(14)
C57 0.0253(17) 0.0200(18) 0.0246(16) -0.0024(14) 0.0088(14) -0.0034(13)
C58 0.0283(18) 0.026(2) 0.0277(17) -0.0024(15) 0.0118(14) -0.0024(14)
C59 0.039(2) 0.027(2) 0.0296(18) -0.0053(16) 0.0185(16) -0.0025(15)
C60 0.043(2) 0.0230(19) 0.0279(17) -0.0053(16) 0.0154(16) 0.0032(14)
C61 0.039(2) 0.0190(18) 0.0266(17) -0.0015(15) 0.0107(15) 0.0025(14)
C62 0.0281(17) 0.0205(18) 0.0236(15) -0.0027(14) 0.0108(13) -0.0005(13)
C63 0.054(3) 0.035(3) 0.039(2) -0.0063(19) 0.029(2) -0.0030(17)
C64 0.053(3) 0.025(2) 0.0304(19) 0.0061(18) 0.0135(18) 0.0064(15)
C65 0.0231(16) 0.0213(18) 0.0220(15) 0.0054(13) 0.0057(13) 0.0017(13)
C66 0.0220(16) 0.0252(19) 0.0260(16) 0.0017(14) 0.0080(14) 0.0004(14)
C67 0.0308(19) 0.036(3) 0.0187(15) 0.0056(16) 0.0082(14) 0.0038(14)
C68 0.0331(19) 0.033(2) 0.0219(16) 0.0070(16) 0.0067(15) -0.0009(14)
C69 0.0263(17) 0.0222(19) 0.0276(16) -0.0005(14) 0.0054(14) -0.0005(14)
C70 0.0248(17) 0.0244(19) 0.0244(16) 0.0017(14) 0.0060(14) 0.0027(13)
C71 0.037(2) 0.045(3) 0.0277(18) 0.0021(18) 0.0138(16) 0.0048(17)
C72 0.036(2) 0.026(2) 0.0312(18) -0.0013(16) 0.0068(16) -0.0033(15)
B1 0.0259(19) 0.0175(19) 0.0250(18) 0.0021(15) 0.0109(15) -0.0004(14)

loop_
_atom_type_symbol
_atom_type_description
_atom_type_scat_dispersion_real
_atom_type_scat_dispersion_imag
_atom_type_scat_source
C C 0.0033 0.0016
;
International Tables for Crystallography
(1992, Vol. C, Tables 4.2.6.8 and 6.1.1.4)
;
H H 0.0000 0.0000
;
International Tables for Crystallography
(1992, Vol. C, Table 6.1.1.4)
;
B B 0.0013 0.0007
;
International Tables for Crystallography
(1992, Vol. C, Tables 4.2.6.8 and 6.1.1.4)
;
F F 0.0171 0.0103
;
International Tables for Crystallography
(1992, Vol. C, Tables 4.2.6.8 and 6.1.1.4)
;
P P 0.1023 0.0942
;
International Tables for Crystallography
(1992, Vol. C, Tables 4.2.6.8 and 6.1.1.4)
;
Ru Ru -1.2594 0.8363
;
International Tables for Crystallography
(1992, Vol. C, Tables 4.2.6.8 and 6.1.1.4)
;

loop_
_geom_angle_atom_site_label_1
_geom_angle_atom_site_label_2
_geom_angle_atom_site_label_3
_geom_angle
_geom_angle_publ_flag
P1 Ru1 P2 83.70(4) yes
P1 Ru1 C1 82.37(13) yes
P1 Ru1 C6 150.29(11) yes
P1 Ru1 C7 160.82(10) yes
P1 Ru1 C8 125.02(10) yes
P1 Ru1 C13 106.64(10) yes
P1 Ru1 C14 115.88(12) yes
P2 Ru1 C1 91.42(10) yes
P2 Ru1 C6 125.72(11) yes
P2 Ru1 C7 95.85(9) yes
P2 Ru1 C8 100.07(8) yes
P2 Ru1 C13 130.60(9) yes
P2 Ru1 C14 157.28(12) yes
C1 Ru1 C6 91.88(16) yes
C1 Ru1 C7 116.80(16) yes
C1 Ru1 C8 151.05(15) yes
C1 Ru1 C13 137.23(12) yes
C1 Ru1 C14 102.08(14) yes
C6 Ru1 C7 37.01(14) yes
C6 Ru1 C8 59.86(13) yes
C6 Ru1 C13 59.42(14) yes
C6 Ru1 C14 36.91(16) yes
C7 Ru1 C8 36.06(13) yes
C7 Ru1 C13 59.43(13) yes
C7 Ru1 C14 61.80(14) yes
C8 Ru1 C13 34.43(11) yes
C8 Ru1 C14 59.87(13) yes
C13 Ru1 C14 35.89(13) yes
Ru1 P1 C15 106.36(13) yes
Ru1 P1 C17 119.32(13) yes
Ru1 P1 C23 117.76(13) yes
C15 P1 C17 105.26(16) yes
C15 P1 C23 102.77(16) yes
C17 P1 C23 103.56(17) yes
Ru1 P2 C16 109.51(10) yes
Ru1 P2 C29 113.39(11) yes
Ru1 P2 C35 116.79(10) yes
C16 P2 C29 107.32(16) yes
C16 P2 C35 106.00(17) yes
C29 P2 C35 103.16(16) yes
F26 F4 F27 123.8(12) yes
F26 F4 C48 66.7(7) yes
F27 F4 C48 60.1(8) yes
F6 F5 F25 127.3(13) yes
F6 F5 C48 59.1(7) yes
F25 F5 C48 73.7(11) yes
F5 F6 F27 114.3(12) yes
F5 F6 C48 54.6(7) yes
F27 F6 C48 65.4(8) yes
F5 F25 F26 118.9(12) yes
F5 F25 C48 66.2(11) yes
F26 F25 C48 56.5(6) yes
F4 F26 F25 113.3(10) yes
F4 F26 C48 65.0(7) yes
F25 F26 C48 56.6(7) yes
F4 F27 F6 121.6(15) yes
F4 F27 C48 59.9(7) yes
F6 F27 C48 67.4(10) yes
Ru1 C1 C2 174.0(3) yes
C1 C2 C3 125.3(4) yes
C1 C2 C4 118.7(3) yes
C3 C2 C4 115.9(3) yes
C2 C4 C5 114.0(4) yes
Ru1 C6 C7 72.7(3) yes
Ru1 C6 C14 73.2(3) yes
C7 C6 C14 109.5(4) yes
Ru1 C7 C6 70.3(3) yes
Ru1 C7 C8 78.0(3) yes
C6 C7 C8 107.6(4) yes
Ru1 C8 C7 66.0(2) yes
Ru1 C8 C9 128.3(3) yes
Ru1 C8 C13 73.4(2) yes
C7 C8 C9 132.8(3) yes
C7 C8 C13 107.5(3) yes
C9 C8 C13 119.6(4) yes
C8 C9 C10 119.0(3) yes
C9 C10 C11 121.4(4) yes
C10 C11 C12 121.2(4) yes
C11 C12 C13 118.4(4) yes
Ru1 C13 C8 72.13(18) yes
Ru1 C13 C12 130.0(3) yes
Ru1 C13 C14 65.90(18) yes
C8 C13 C12 120.3(4) yes
C8 C13 C14 108.1(4) yes
C12 C13 C14 131.5(4) yes
Ru1 C14 C6 69.90(19) yes
Ru1 C14 C13 78.21(18) yes
C6 C14 C13 107.0(4) yes
P1 C15 C16 108.4(3) yes
P2 C16 C15 110.0(3) yes
P1 C17 C18 119.4(3) yes
P1 C17 C22 121.6(3) yes
C18 C17 C22 119.0(4) yes
C17 C18 C19 120.5(4) yes
C18 C19 C20 120.6(4) yes
C19 C20 C21 119.6(4) yes
C20 C21 C22 120.0(4) yes
C17 C22 C21 120.3(4) yes
P1 C23 C24 119.8(3) yes
P1 C23 C28 121.5(3) yes
C24 C23 C28 118.7(4) yes
C23 C24 C25 121.0(5) yes
C24 C25 C26 119.5(5) yes
C25 C26 C27 120.3(5) yes
C26 C27 C28 120.1(5) yes
C23 C28 C27 120.4(4) yes
P2 C29 C30 121.7(3) yes
P2 C29 C34 120.0(3) yes
C30 C29 C34 118.3(4) yes
C29 C30 C31 120.8(4) yes
C30 C31 C32 120.0(4) yes
C31 C32 C33 119.8(4) yes
C32 C33 C34 120.1(4) yes
C29 C34 C33 120.9(4) yes
P2 C35 C36 118.8(3) yes
P2 C35 C40 122.3(3) yes
C36 C35 C40 118.8(4) yes
C35 C36 C37 120.1(4) yes
C36 C37 C38 120.2(5) yes
C37 C38 C39 119.6(4) yes
C38 C39 C40 120.1(4) yes
C35 C40 C39 121.1(4) yes
C42 C41 C46 115.9(3) yes
C42 C41 B1 121.8(3) yes
C46 C41 B1 121.4(3) yes
C41 C42 C43 122.2(4) yes
C42 C43 C44 120.8(4) yes
C42 C43 C47 120.4(4) yes
C44 C43 C47 118.8(3) yes
C43 C44 C45 118.3(3) yes
C44 C45 C46 120.7(4) yes
C44 C45 C48 120.2(3) yes
C46 C45 C48 119.0(4) yes
C41 C46 C45 122.1(4) yes
F1 C47 F2 105.7(4) yes
F1 C47 F3 105.0(4) yes
F1 C47 C43 112.4(4) yes
F2 C47 F3 106.7(4) yes
F2 C47 C43 113.8(3) yes
F3 C47 C43 112.6(4) yes
F4 C48 F5 130.2(8) yes
F4 C48 F6 103.3(6) yes
F4 C48 F25 108.1(7) yes
F4 C48 F26 48.3(6) yes
F4 C48 F27 60.0(9) yes
F4 C48 C45 113.8(5) yes
F5 C48 F6 66.2(8) yes
F5 C48 F25 40.1(8) yes
F5 C48 F26 104.4(8) yes
F5 C48 F27 108.4(10) yes
F5 C48 C45 114.9(6) yes
F6 C48 F25 103.3(7) yes
F6 C48 F26 136.2(6) yes
F6 C48 F27 47.2(9) yes
F6 C48 C45 112.5(5) yes
F25 C48 F26 66.9(7) yes
F25 C48 F27 131.7(8) yes
F25 C48 C45 114.8(5) yes
F26 C48 F27 106.1(9) yes
F26 C48 C45 110.1(5) yes
F27 C48 C45 112.3(7) yes
C50 C49 C54 115.3(3) yes
C50 C49 B1 119.4(4) yes
C54 C49 B1 124.7(4) yes
C49 C50 C51 122.7(4) yes
C50 C51 C52 121.0(4) yes
C50 C51 C55 119.2(4) yes
C52 C51 C55 119.8(3) yes
C51 C52 C53 117.9(3) yes
C52 C53 C54 120.8(4) yes
C52 C53 C56 120.0(3) yes
C54 C53 C56 119.1(4) yes
C49 C54 C53 122.3(4) yes
F7 C55 F8 104.4(4) yes
F7 C55 F9 104.5(4) yes
F7 C55 C51 112.3(4) yes
F8 C55 F9 108.3(4) yes
F8 C55 C51 112.8(4) yes
F9 C55 C51 113.8(4) yes
F10 C56 F11 106.9(4) yes
F10 C56 F12 105.4(3) yes
F10 C56 C53 113.1(4) yes
F11 C56 F12 105.3(4) yes
F11 C56 C53 113.4(3) yes
F12 C56 C53 112.2(4) yes
C58 C57 C62 115.3(3) yes
C58 C57 B1 124.8(4) yes
C62 C57 B1 119.5(4) yes
C57 C58 C59 121.9(4) yes
C58 C59 C60 121.2(4) yes
C58 C59 C63 119.4(4) yes
C60 C59 C63 119.4(4) yes
C59 C60 C61 118.4(4) yes
C60 C61 C62 120.1(4) yes
C60 C61 C64 121.7(4) yes
C62 C61 C64 118.2(4) yes
C57 C62 C61 123.1(4) yes
F13 C63 F14 106.4(4) yes
F13 C63 F15 106.0(3) yes
F13 C63 C59 112.7(4) yes
F14 C63 F15 106.1(4) yes
F14 C63 C59 112.4(4) yes
F15 C63 C59 112.8(4) yes
F16 C64 F17 106.0(4) yes
F16 C64 F18 106.7(3) yes
F16 C64 C61 113.4(4) yes
F17 C64 F18 105.2(3) yes
F17 C64 C61 111.8(3) yes
F18 C64 C61 113.1(4) yes
C66 C65 C70 115.6(3) yes
C66 C65 B1 123.4(3) yes
C70 C65 B1 120.2(4) yes
C65 C66 C67 121.9(4) yes
C66 C67 C68 120.9(4) yes
C66 C67 C71 120.8(4) yes
C68 C67 C71 118.3(4) yes
C67 C68 C69 118.3(4) yes
C68 C69 C70 120.7(4) yes
C68 C69 C72 121.6(4) yes
C70 C69 C72 117.7(4) yes
C65 C70 C69 122.6(4) yes
F19 C71 F20 106.3(4) yes
F19 C71 F21 105.6(4) yes
F19 C71 C67 113.2(4) yes
F20 C71 F21 106.2(4) yes
F20 C71 C67 112.3(4) yes
F21 C71 C67 112.6(4) yes
F22 C72 F23 105.8(4) yes
F22 C72 F24 106.2(3) yes
F22 C72 C69 111.9(3) yes
F23 C72 F24 107.2(3) yes
F23 C72 C69 112.1(4) yes
F24 C72 C69 113.1(4) yes
C41 B1 C49 112.2(3) yes
C41 B1 C57 102.5(3) yes
C41 B1 C65 114.2(3) yes
C49 B1 C57 115.7(4) yes
C49 B1 C65 102.0(3) yes
C57 B1 C65 110.7(3) yes
C2 C3 H3A 109.474 no
C2 C3 H3B 109.481 no
C2 C3 H3C 109.473 no
H3A C3 H3B 109.476 no
H3A C3 H3C 109.468 no
H3B C3 H3C 109.455 no
C2 C4 H4A 108.748 no
C2 C4 H4B 108.749 no
C5 C4 H4A 108.744 no
C5 C4 H4B 108.752 no
H4A C4 H4B 107.648 no
C4 C5 H5A 109.468 no
C4 C5 H5B 109.470 no
C4 C5 H5C 109.473 no
H5A C5 H5B 109.469 no
H5A C5 H5C 109.474 no
H5B C5 H5C 109.473 no
Ru1 C6 H6 120.565 no
C7 C6 H6 125.250 no
C14 C6 H6 125.270 no
Ru1 C7 H7 117.508 no
C6 C7 H7 126.189 no
C8 C7 H7 126.204 no
C8 C9 H9 120.503 no
C10 C9 H9 120.496 no
C9 C10 H10 119.299 no
C11 C10 H10 119.302 no
C10 C11 H11 119.410 no
C12 C11 H11 119.399 no
C11 C12 H12 120.785 no
C13 C12 H12 120.791 no
Ru1 C14 H14 117.433 no
C6 C14 H14 126.488 no
C13 C14 H14 126.482 no
P1 C15 H15A 110.017 no
P1 C15 H15B 110.008 no
C16 C15 H15A 110.011 no
C16 C15 H15B 109.997 no
H15A C15 H15B 108.369 no
P2 C16 H16A 109.649 no
P2 C16 H16B 109.646 no
C15 C16 H16A 109.659 no
C15 C16 H16B 109.657 no
H16A C16 H16B 108.166 no
C17 C18 H18 119.758 no
C19 C18 H18 119.756 no
C18 C19 H19 119.682 no
C20 C19 H19 119.687 no
C19 C20 H20 120.204 no
C21 C20 H20 120.202 no
C20 C21 H21 119.986 no
C22 C21 H21 119.978 no
C17 C22 H22 119.880 no
C21 C22 H22 119.867 no
C23 C24 H24 119.504 no
C25 C24 H24 119.479 no
C24 C25 H25 120.237 no
C26 C25 H25 120.253 no
C25 C26 H26 119.857 no
C27 C26 H26 119.878 no
C26 C27 H27 119.950 no
C28 C27 H27 119.961 no
C23 C28 H28 119.779 no
C27 C28 H28 119.777 no
C29 C30 H30 119.605 no
C31 C30 H30 119.599 no
C30 C31 H31 119.969 no
C32 C31 H31 119.986 no
C31 C32 H32 120.071 no
C33 C32 H32 120.083 no
C32 C33 H33 119.963 no
C34 C33 H33 119.960 no
C29 C34 H34 119.581 no
C33 C34 H34 119.562 no
C35 C36 H36 119.927 no
C37 C36 H36 119.936 no
C36 C37 H37 119.905 no
C38 C37 H37 119.887 no
C37 C38 H38 120.182 no
C39 C38 H38 120.172 no
C38 C39 H39 119.932 no
C40 C39 H39 119.931 no
C35 C40 H40 119.465 no
C39 C40 H40 119.442 no
C41 C42 H42 118.882 no
C43 C42 H42 118.899 no
C43 C44 H44 120.845 no
C45 C44 H44 120.856 no
C41 C46 H46 118.943 no
C45 C46 H46 118.934 no
C49 C50 H50 118.652 no
C51 C50 H50 118.672 no
C51 C52 H52 121.065 no
C53 C52 H52 121.050 no
C49 C54 H54 118.839 no
C53 C54 H54 118.818 no
C57 C58 H58 119.070 no
C59 C58 H58 119.070 no
C59 C60 H60 120.774 no
C61 C60 H60 120.781 no
C57 C62 H62 118.426 no
C61 C62 H62 118.451 no
C65 C66 H66 119.060 no
C67 C66 H66 119.064 no
C67 C68 H68 120.836 no
C69 C68 H68 120.857 no
C65 C70 H70 118.711 no
C69 C70 H70 118.703 no

loop_
_geom_bond_atom_site_label_1
_geom_bond_atom_site_label_2
_geom_bond_distance
_geom_bond_publ_flag
Ru1 P1 2.3046(11) yes
Ru1 P2 2.3131(9) yes
Ru1 C1 1.837(4) yes
Ru1 C6 2.210(5) yes
Ru1 C7 2.240(5) yes
Ru1 C8 2.399(4) yes
Ru1 C13 2.416(4) yes
Ru1 C14 2.253(3) yes
P1 C15 1.839(3) yes
P1 C17 1.816(4) yes
P1 C23 1.826(4) yes
P2 C16 1.843(4) yes
P2 C29 1.823(4) yes
P2 C35 1.826(4) yes
F1 C47 1.352(5) yes
F2 C47 1.337(5) yes
F3 C47 1.334(6) yes
F4 F26 1.069(12) yes
F4 F27 1.298(18) yes
F4 C48 1.297(9) yes
F5 F6 1.408(14) yes
F5 F25 0.884(18) yes
F5 C48 1.255(13) yes
F6 F27 1.05(2) yes
F6 C48 1.320(9) yes
F7 C55 1.348(6) yes
F8 C55 1.321(5) yes
F9 C55 1.329(5) yes
F10 C56 1.340(5) yes
F11 C56 1.332(5) yes
F12 C56 1.342(5) yes
F13 C63 1.346(5) yes
F14 C63 1.332(6) yes
F15 C63 1.343(5) yes
F16 C64 1.329(6) yes
F17 C64 1.348(5) yes
F18 C64 1.334(5) yes
F19 C71 1.342(5) yes
F20 C71 1.343(4) yes
F21 C71 1.340(5) yes
F22 C72 1.345(5) yes
F23 C72 1.343(5) yes
F24 C72 1.339(5) yes
F25 F26 1.451(15) yes
F25 C48 1.316(12) yes
F26 C48 1.315(9) yes
F27 C48 1.301(13) yes
C1 C2 1.315(5) yes
C2 C3 1.520(6) yes
C2 C4 1.514(5) yes
C4 C5 1.521(7) yes
C6 C7 1.413(5) yes
C6 C14 1.413(6) yes
C7 C8 1.444(6) yes
C8 C9 1.416(5) yes
C8 C13 1.425(5) yes
C9 C10 1.356(5) yes
C10 C11 1.419(5) yes
C11 C12 1.373(6) yes
C12 C13 1.409(6) yes
C13 C14 1.447(6) yes
C15 C16 1.523(5) yes
C17 C18 1.392(5) yes
C17 C22 1.389(6) yes
C18 C19 1.388(5) yes
C19 C20 1.376(6) yes
C20 C21 1.389(6) yes
C21 C22 1.401(6) yes
C23 C24 1.381(6) yes
C23 C28 1.403(6) yes
C24 C25 1.397(7) yes
C25 C26 1.377(8) yes
C26 C27 1.388(7) yes
C27 C28 1.381(7) yes
C29 C30 1.400(5) yes
C29 C34 1.387(6) yes
C30 C31 1.379(5) yes
C31 C32 1.383(6) yes
C32 C33 1.382(6) yes
C33 C34 1.385(6) yes
C35 C36 1.395(6) yes
C35 C40 1.384(6) yes
C36 C37 1.389(6) yes
C37 C38 1.390(7) yes
C38 C39 1.377(7) yes
C39 C40 1.382(6) yes
C41 C42 1.398(5) yes
C41 C46 1.395(5) yes
C41 B1 1.635(5) yes
C42 C43 1.394(5) yes
C43 C44 1.380(6) yes
C43 C47 1.489(6) yes
C44 C45 1.384(5) yes
C45 C46 1.398(5) yes
C45 C48 1.502(5) yes
C49 C50 1.406(5) yes
C49 C54 1.399(5) yes
C49 B1 1.629(5) yes
C50 C51 1.384(5) yes
C51 C52 1.390(6) yes
C51 C55 1.497(6) yes
C52 C53 1.385(5) yes
C53 C54 1.402(5) yes
C53 C56 1.481(6) yes
C57 C58 1.397(6) yes
C57 C62 1.399(5) yes
C57 B1 1.640(6) yes
C58 C59 1.394(5) yes
C59 C60 1.382(6) yes
C59 C63 1.497(7) yes
C60 C61 1.375(6) yes
C61 C62 1.393(5) yes
C61 C64 1.491(6) yes
C65 C66 1.399(6) yes
C65 C70 1.403(5) yes
C65 B1 1.638(6) yes
C66 C67 1.394(5) yes
C67 C68 1.390(6) yes
C67 C71 1.495(6) yes
C68 C69 1.375(6) yes
C69 C70 1.390(5) yes
C69 C72 1.493(6) yes
C3 H3A 0.980 no
C3 H3B 0.980 no
C3 H3C 0.980 no
C4 H4A 0.990 no
C4 H4B 0.990 no
C5 H5A 0.980 no
C5 H5B 0.980 no
C5 H5C 0.980 no
C6 H6 0.950 no
C7 H7 0.950 no
C9 H9 0.950 no
C10 H10 0.950 no
C11 H11 0.950 no
C12 H12 0.950 no
C14 H14 0.950 no
C15 H15A 0.990 no
C15 H15B 0.990 no
C16 H16A 0.990 no
C16 H16B 0.990 no
C18 H18 0.950 no
C19 H19 0.950 no
C20 H20 0.950 no
C21 H21 0.950 no
C22 H22 0.950 no
C24 H24 0.950 no
C25 H25 0.950 no
C26 H26 0.950 no
C27 H27 0.950 no
C28 H28 0.950 no
C30 H30 0.950 no
C31 H31 0.950 no
C32 H32 0.950 no
C33 H33 0.950 no
C34 H34 0.950 no
C36 H36 0.950 no
C37 H37 0.950 no
C38 H38 0.950 no
C39 H39 0.950 no
C40 H40 0.950 no
C42 H42 0.950 no
C44 H44 0.950 no
C46 H46 0.950 no
C50 H50 0.950 no
C52 H52 0.950 no
C54 H54 0.950 no
C58 H58 0.950 no
C60 H60 0.950 no
C62 H62 0.950 no
C66 H66 0.950 no
C68 H68 0.950 no
C70 H70 0.950 no

loop_
_geom_contact_atom_site_label_1
_geom_contact_atom_site_label_2
_geom_contact_distance
_geom_contact_publ_flag
_geom_contact_site_symmetry_2
F1 C42 3.569(4) no .
F1 C44 2.798(5) no .
F2 C42 2.773(5) no .
F3 C42 3.277(4) no .
F3 C44 3.081(6) no .
F4 C44 3.058(10) no .
F4 C46 3.307(8) no .
F5 C44 3.387(14) no .
F5 C46 2.993(13) no .
F6 C44 2.860(10) no .
F6 C46 3.524(8) no .
F7 C50 2.806(5) no .
F7 C52 3.552(5) no .
F8 C50 3.093(5) no .
F8 C52 3.292(5) no .
F9 C52 2.763(5) no .
F10 C52 2.714(5) no .
F11 C52 3.512(5) no .
F11 C54 2.872(5) no .
F12 C52 3.309(5) no .
F12 C54 3.029(4) no .
F13 C58 2.799(5) no .
F13 C60 3.573(5) no .
F14 C58 3.159(6) no .
F14 C60 3.209(6) no .
F15 C60 2.756(6) no .
F16 C60 3.410(6) no .
F16 C62 2.970(4) no .
F17 C60 3.454(5) no .
F17 C62 2.898(4) no .
F18 C60 2.740(5) no .
F19 C66 2.761(5) no .
F20 C66 3.543(5) no .
F20 C68 2.813(5) no .
F21 C66 3.322(5) no .
F21 C68 3.078(5) no .
F22 C68 3.456(5) no .
F22 C70 2.894(5) no .
F23 C68 3.413(5) no .
F23 C70 2.932(4) no .
F24 C68 2.742(5) no .
F25 C46 2.766(10) no .
F26 C44 3.409(9) no .
F26 C46 2.845(8) no .
F27 C44 2.694(12) no .
C1 C5 3.564(6) no .
C1 C15 3.257(5) no .
C1 C17 3.304(6) no .
C1 C29 3.308(5) no .
C1 C34 3.291(5) no .
C3 C5 3.107(6) no .
C3 C34 3.375(6) no .
C4 C18 3.569(6) no .
C8 C11 2.782(6) no .
C9 C12 2.837(5) no .
C9 C35 3.413(5) no .
C9 C40 3.408(5) no .
C10 C13 2.779(6) no .
C10 C24 3.427(6) no .
C11 C24 3.255(6) no .
C11 C25 3.572(7) no .
C12 C24 3.478(6) no .
C15 C22 3.127(5) no .
C15 C28 3.571(6) no .
C16 C23 3.375(5) no .
C16 C30 3.243(5) no .
C16 C40 3.263(6) no .
C17 C20 2.796(5) no .
C17 C28 3.123(6) no .
C18 C21 2.770(6) no .
C19 C22 2.770(5) no .
C22 C28 3.468(7) no .
C23 C26 2.787(7) no .
C24 C27 2.765(7) no .
C25 C28 2.775(7) no .
C29 C32 2.789(6) no .
C29 C36 3.087(6) no .
C30 C33 2.761(6) no .
C30 C35 3.582(5) no .
C31 C34 2.764(5) no .
C34 C36 3.516(6) no .
C35 C38 2.789(6) no .
C36 C39 2.770(6) no .
C37 C40 2.759(7) no .
C41 C44 2.846(5) no .
C41 C50 3.144(5) no .
C41 C58 3.396(6) no .
C41 C62 3.291(5) no .
C41 C66 3.207(5) no .
C42 C45 2.750(5) no .
C42 C49 3.095(5) no .
C42 C50 3.250(4) no .
C42 C57 3.405(5) no .
C43 C46 2.752(5) no .
C46 C57 3.233(6) no .
C46 C62 3.405(5) no .
C46 C65 3.207(5) no .
C46 C66 3.397(5) no .
C49 C52 2.859(5) no .
C49 C58 3.250(5) no .
C49 C66 3.327(6) no .
C49 C70 3.299(5) no .
C50 C53 2.751(5) no .
C50 C65 3.191(5) no .
C50 C66 3.410(6) no .
C51 C54 2.753(6) no .
C54 C57 3.206(5) no .
C54 C58 3.269(5) no .
C54 C65 3.439(6) no .
C57 C60 2.847(5) no .
C57 C70 3.075(5) no .
C58 C61 2.759(5) no .
C59 C62 2.731(6) no .
C62 C65 3.059(5) no .
C62 C70 3.144(5) no .
C65 C68 2.847(5) no .
C66 C69 2.758(5) no .
C67 C70 2.744(6) no .
F1 F5 2.969(10) no 3_755
F1 F19 3.024(4) no 3_755
F1 F21 2.997(4) no 3_755
F1 F25 3.171(10) no 3_755
F1 C38 3.402(5) no 3_755
F1 C39 3.353(5) no 3_755
F1 C71 3.422(5) no 3_755
F2 F5 2.832(13) no 3_755
F2 F10 2.990(4) no 3_855
F2 F11 3.495(4) no 3_855
F2 F12 3.329(4) no 3_855
F2 F25 3.327(11) no 3_755
F2 C56 3.543(5) no 3_855
F3 F19 3.491(5) no 3_755
F4 F7 3.495(8) no 3_755
F4 C10 3.494(10) no .
F4 C16 3.406(10) no 4_554
F4 C30 3.250(10) no 4_554
F5 F1 2.969(10) no 3_755
F5 F2 2.832(13) no 3_755
F5 C42 3.356(14) no 3_755
F5 C43 3.102(13) no 3_755
F5 C47 3.090(12) no 3_755
F6 F7 3.185(8) no 3_755
F6 F8 3.272(8) no 3_755
F6 C41 3.558(10) no 3_755
F6 C42 3.115(11) no 3_755
F6 C43 3.380(11) no 3_755
F6 C50 3.233(8) no 3_755
F7 F4 3.495(8) no 3_755
F7 F6 3.185(8) no 3_755
F7 F27 2.770(10) no 3_755
F8 F6 3.272(8) no 3_755
F8 F11 3.109(4) no 3_855
F8 F14 3.548(5) no 3_855
F8 F27 3.293(11) no 3_755
F8 C10 3.585(5) no 3_755
F9 F13 2.890(4) no 3_855
F9 F14 3.059(5) no 3_855
F9 C21 3.497(5) no 2_745
F9 C22 3.332(5) no 2_745
F9 C63 3.565(6) no 3_855
F10 F2 2.990(4) no 3_855
F10 C4 3.492(5) no 4_655
F10 C42 3.359(5) no 3_855
F11 F2 3.495(4) no 3_855
F11 F8 3.109(4) no 3_855
F11 C50 3.452(5) no 3_855
F11 C51 3.149(5) no 3_855
F11 C52 3.285(4) no 3_855
F12 F2 3.329(4) no 3_855
F12 C4 3.574(4) no 4_655
F12 C14 3.310(5) no 4_655
F13 F9 2.890(4) no 3_855
F13 C5 3.385(5) no 2_744
F13 C32 3.430(5) no 4_554
F14 F8 3.548(5) no 3_855
F14 F9 3.059(5) no 3_855
F14 F22 3.503(4) no 4_554
F15 F22 3.137(4) no 4_554
F16 C7 3.526(5) no .
F17 C36 3.589(6) no .
F17 C37 3.415(6) no .
F18 F24 3.299(4) no 4_554
F18 C36 3.304(4) no 4_554
F18 C37 3.000(4) no 4_554
F18 C38 3.312(5) no 4_554
F18 C68 3.192(5) no 4_554
F18 C69 3.541(5) no 4_554
F19 F1 3.024(4) no 3_755
F19 F3 3.491(5) no 3_755
F19 C3 3.596(6) no 2_745
F20 C33 3.530(6) no 4_555
F21 F1 2.997(4) no 3_755
F22 F14 3.503(4) no 4_555
F22 F15 3.137(4) no 4_555
F22 C60 3.276(5) no 4_555
F23 C12 3.367(5) no 4_655
F23 C18 3.179(5) no 4_655
F24 F18 3.299(4) no 4_555
F24 C27 3.211(5) no 4_655
F24 C28 3.317(4) no 4_655
F24 C60 3.203(5) no 4_555
F24 C61 3.597(5) no 4_555
F25 F1 3.171(10) no 3_755
F25 F2 3.327(11) no 3_755
F25 C10 3.443(11) no .
F25 C38 3.317(11) no .
F25 C39 3.311(12) no .
F26 C9 3.250(9) no .
F26 C10 3.155(9) no .
F26 C30 3.399(12) no 4_554
F27 F7 2.770(10) no 3_755
F27 F8 3.293(11) no 3_755
F27 C55 3.540(10) no 3_755
C3 F19 3.596(6) no 2_755
C4 F10 3.492(5) no 4_454
C4 F12 3.574(4) no 4_454
C5 F13 3.385(5) no 2_754
C6 C39 3.460(7) no 4_554
C7 F16 3.526(5) no .
C9 F26 3.250(9) no .
C10 F4 3.494(10) no .
C10 F8 3.585(5) no 3_755
C10 F25 3.443(11) no .
C10 F26 3.155(9) no .
C10 C16 3.519(6) no 4_554
C12 F23 3.367(5) no 4_454
C14 F12 3.310(5) no 4_454
C16 F4 3.406(10) no 4_555
C16 C10 3.519(6) no 4_555
C18 F23 3.179(5) no 4_454
C19 C69 3.556(5) no 4_454
C21 F9 3.497(5) no 2_755
C22 F9 3.332(5) no 2_755
C27 F24 3.211(5) no 4_454
C28 F24 3.317(4) no 4_454
C30 F4 3.250(10) no 4_555
C30 F26 3.399(12) no 4_555
C31 C58 3.593(5) no 4_555
C31 C59 3.460(6) no 4_555
C31 C60 3.517(5) no 4_555
C32 F13 3.430(5) no 4_555
C32 C59 3.537(5) no 4_555
C33 F20 3.530(6) no 4_554
C36 F17 3.589(6) no .
C36 F18 3.304(4) no 4_555
C37 F17 3.415(6) no .
C37 F18 3.000(4) no 4_555
C38 F1 3.402(5) no 3_755
C38 F18 3.312(5) no 4_555
C38 F25 3.317(11) no .
C39 F1 3.353(5) no 3_755
C39 F25 3.311(12) no .
C39 C6 3.460(7) no 4_555
C41 F6 3.558(10) no 3_755
C42 F5 3.356(14) no 3_755
C42 F6 3.115(11) no 3_755
C42 F10 3.359(5) no 3_855
C43 F5 3.102(13) no 3_755
C43 F6 3.380(11) no 3_755
C47 F5 3.090(12) no 3_755
C50 F6 3.233(8) no 3_755
C50 F11 3.452(5) no 3_855
C51 F11 3.149(5) no 3_855
C52 F11 3.285(4) no 3_855
C55 F27 3.540(10) no 3_755
C56 F2 3.543(5) no 3_855
C58 C31 3.593(5) no 4_554
C59 C31 3.460(6) no 4_554
C59 C32 3.537(5) no 4_554
C60 F22 3.276(5) no 4_554
C60 F24 3.203(5) no 4_554
C60 C31 3.517(5) no 4_554
C61 F24 3.597(5) no 4_554
C63 F9 3.565(6) no 3_855
C68 F18 3.192(5) no 4_555
C69 F18 3.541(5) no 4_555
C69 C19 3.556(5) no 4_655
C71 F1 3.422(5) no 3_755
Ru1 H15A 3.5267 no .
Ru1 H18 3.4435 no .
Ru1 H24 3.1694 no .
Ru1 H34 3.1600 no .
P1 H16A 2.9795 no .
P1 H18 2.8591 no .
P1 H22 2.9059 no .
P1 H24 2.8592 no .
P1 H28 2.9227 no .
P2 H7 3.3176 no .
P2 H15A 3.0156 no .
P2 H24 3.4032 no .
P2 H30 2.9173 no .
P2 H34 2.8683 no .
P2 H36 2.8584 no .
P2 H40 2.9178 no .
F1 H44 2.5560 no .
F2 H42 2.4560 no .
F3 H42 3.3721 no .
F3 H44 3.0802 no .
F4 H44 3.0408 no .
F4 H46 3.4230 no .
F5 H44 3.5585 no .
F5 H46 2.8649 no .
F6 H44 2.6600 no .
F7 H50 2.5451 no .
F8 H50 3.0459 no .
F8 H52 3.4104 no .
F9 H52 2.4812 no .
F10 H52 2.4017 no .
F11 H54 2.6474 no .
F12 H52 3.4732 no .
F12 H54 2.9702 no .
F13 H58 2.5154 no .
F14 H58 3.1774 no .
F14 H60 3.2901 no .
F15 H60 2.4662 no .
F16 H62 2.8355 no .
F17 H62 2.7118 no .
F18 H60 2.4327 no .
F19 H66 2.4373 no .
F20 H68 2.5920 no .
F21 H66 3.4300 no .
F21 H68 3.0552 no .
F22 H70 2.7175 no .
F23 H70 2.7782 no .
F24 H68 2.4324 no .
F25 H46 2.4341 no .
F26 H46 2.6890 no .
F27 H44 2.3887 no .
C1 H3A 2.7942 no .
C1 H3B 2.7942 no .
C1 H3C 3.2835 no .
C1 H4A 2.4726 no .
C1 H4B 3.0272 no .
C1 H5B 3.5447 no .
C1 H6 2.9500 no .
C1 H14 3.3532 no .
C1 H15A 2.9196 no .
C1 H18 3.5100 no .
C1 H34 2.9572 no .
C2 H5A 2.7394 no .
C2 H5B 2.7599 no .
C2 H5C 3.3753 no .
C2 H6 3.5804 no .
C2 H15A 3.2490 no .
C2 H34 3.4922 no .
C3 H4A 3.3976 no .
C3 H4B 2.7953 no .
C3 H5A 2.7790 no .
C3 H5B 3.4121 no .
C3 H15A 3.5716 no .
C3 H34 3.5154 no .
C4 H3A 3.1845 no .
C4 H3B 3.2208 no .
C4 H3C 2.5474 no .
C5 H3B 3.4935 no .
C5 H3C 2.7476 no .
C6 H34 3.2199 no .
C7 H9 2.8916 no .
C7 H14 3.2217 no .
C7 H34 2.9431 no .
C7 H36 3.5764 no .
C8 H6 3.2204 no .
C8 H10 3.2494 no .
C8 H12 3.3205 no .
C8 H14 3.2409 no .
C8 H24 3.1641 no .
C9 H7 2.9817 no .
C9 H11 3.2649 no .
C9 H24 2.8950 no .
C10 H12 3.2942 no .
C10 H24 2.7417 no .
C10 H25 3.4085 no .
C11 H9 3.2806 no .
C11 H24 2.8556 no .
C11 H25 3.4495 no .
C12 H10 3.2783 no .
C12 H14 2.9629 no .
C12 H24 3.1190 no .
C13 H6 3.2155 no .
C13 H7 3.2305 no .
C13 H9 3.3173 no .
C13 H11 3.2518 no .
C13 H24 3.2545 no .
C14 H7 3.2211 no .
C14 H12 2.8681 no .
C14 H18 3.1643 no .
C15 H22 2.6612 no .
C15 H28 3.5484 no .
C16 H24 3.4663 no .
C16 H30 2.8342 no .
C16 H40 2.8731 no .
C17 H4A 3.2525 no .
C17 H5B 3.0896 no .
C17 H15A 3.0280 no .
C17 H15B 3.0857 no .
C17 H19 3.2683 no .
C17 H21 3.2747 no .
C17 H28 2.6990 no .
C18 H4A 2.8092 no .
C18 H5B 3.2777 no .
C18 H14 3.4841 no .
C18 H20 3.2594 no .
C18 H22 3.2564 no .
C18 H28 3.5208 no .
C19 H4A 3.2724 no .
C19 H5B 3.3133 no .
C19 H21 3.2476 no .
C20 H5B 3.1464 no .
C20 H18 3.2549 no .
C20 H22 3.2720 no .
C21 H5B 2.9307 no .
C21 H19 3.2478 no .
C21 H28 3.5648 no .
C22 H5B 2.8848 no .
C22 H15A 3.0860 no .
C22 H15B 2.9578 no .
C22 H18 3.2552 no .
C22 H20 3.2757 no .
C22 H28 2.7400 no .
C23 H15B 2.8899 no .
C23 H16A 3.0393 no .
C23 H25 3.2729 no .
C23 H27 3.2736 no .
C24 H11 3.5138 no .
C24 H16A 3.0778 no .
C24 H26 3.2564 no .
C24 H28 3.2536 no .
C24 H40 2.9405 no .
C25 H11 3.4860 no .
C25 H27 3.2541 no .
C25 H40 3.4729 no .
C26 H24 3.2511 no .
C26 H28 3.2552 no .
C27 H25 3.2574 no .
C28 H15B 3.2156 no .
C28 H22 3.4735 no .
C28 H24 3.2552 no .
C28 H26 3.2548 no .
C29 H3A 3.3233 no .
C29 H3B 3.3201 no .
C29 H15A 3.5339 no .
C29 H16B 2.8854 no .
C29 H31 3.2721 no .
C29 H33 3.2653 no .
C29 H36 2.6557 no .
C30 H3B 3.5568 no .
C30 H16B 2.7289 no .
C30 H32 3.2503 no .
C30 H34 3.2535 no .
C30 H36 3.4185 no .
C31 H33 3.2500 no .
C32 H3A 3.3949 no .
C32 H30 3.2475 no .
C32 H34 3.2509 no .
C33 H3A 2.7936 no .
C33 H31 3.2502 no .
C34 H3A 2.7307 no .
C34 H3B 3.3949 no .
C34 H7 3.2460 no .
C34 H30 3.2513 no .
C34 H32 3.2544 no .
C34 H36 2.7817 no .
C35 H7 3.3977 no .
C35 H9 3.0042 no .
C35 H16A 2.8953 no .
C35 H16B 3.2975 no .
C35 H24 3.4593 no .
C35 H30 3.5456 no .
C35 H37 3.2695 no .
C35 H39 3.2626 no .
C36 H7 3.1434 no .
C36 H9 3.1177 no .
C36 H34 3.5556 no .
C36 H38 3.2669 no .
C36 H40 3.2510 no .
C37 H9 3.2286 no .
C37 H39 3.2515 no .
C38 H9 3.2269 no .
C38 H36 3.2654 no .
C38 H40 3.2448 no .
C39 H9 3.1102 no .
C39 H37 3.2492 no .
C40 H9 3.0016 no .
C40 H16A 2.7841 no .
C40 H24 2.9974 no .
C40 H36 3.2522 no .
C40 H38 3.2503 no .
C41 H50 2.8099 no .
C41 H58 3.5170 no .
C41 H62 3.3350 no .
C41 H66 2.8733 no .
C42 H44 3.2731 no .
C42 H46 3.2317 no .
C42 H50 2.9109 no .
C42 H58 3.5960 no .
C44 H42 3.2591 no .
C44 H46 3.2648 no .
C46 H42 3.2311 no .
C46 H44 3.2789 no .
C46 H62 3.1921 no .
C46 H66 3.0074 no .
C47 H42 2.6445 no .
C47 H44 2.6308 no .
C48 H44 2.6718 no .
C48 H46 2.6313 no .
C49 H42 2.7162 no .
C49 H58 2.9270 no .
C49 H66 3.4266 no .
C49 H70 3.3688 no .
C50 H42 2.8054 no .
C50 H52 3.2748 no .
C50 H54 3.2347 no .
C50 H66 3.2408 no .
C52 H50 3.2607 no .
C52 H54 3.2689 no .
C54 H50 3.2326 no .
C54 H52 3.2855 no .
C54 H58 2.7875 no .
C54 H70 3.4829 no .
C55 H50 2.6137 no .
C55 H52 2.6686 no .
C56 H52 2.6579 no .
C56 H54 2.6219 no .
C57 H42 3.5512 no .
C57 H46 3.2720 no .
C57 H54 2.8469 no .
C57 H70 2.7046 no .
C58 H54 2.7226 no .
C58 H60 3.2777 no .
C58 H62 3.2243 no .
C60 H58 3.2655 no .
C60 H62 3.2441 no .
C62 H46 3.1230 no .
C62 H58 3.2286 no .
C62 H60 3.2613 no .
C62 H70 2.7526 no .
C63 H58 2.6336 no .
C63 H60 2.6484 no .
C64 H60 2.6822 no .
C64 H62 2.5952 no .
C65 H46 2.8742 no .
C65 H50 3.1926 no .
C65 H62 2.6773 no .
C66 H46 3.0176 no .
C66 H50 3.1007 no .
C66 H68 3.2821 no .
C66 H70 3.2346 no .
C68 H66 3.2705 no .
C68 H70 3.2489 no .
C70 H62 2.7451 no .
C70 H66 3.2370 no .
C70 H68 3.2643 no .
C71 H66 2.6595 no .
C71 H68 2.6345 no .
C72 H68 2.6839 no .
C72 H70 2.5863 no .
B1 H42 2.7832 no .
B1 H46 2.7742 no .
B1 H50 2.7296 no .
B1 H54 2.8351 no .
B1 H58 2.8446 no .
B1 H62 2.7288 no .
B1 H66 2.8199 no .
B1 H70 2.7506 no .
H3A H4B 3.1939 no .
H3A H33 3.0026 no .
H3A H34 2.8802 no .
H3B H5A 3.1230 no .
H3B H5B 3.5569 no .
H3B H15A 2.9485 no .
H3C H4A 3.5056 no .
H3C H4B 2.5955 no .
H3C H5A 2.1780 no .
H3C H5B 3.2326 no .
H3C H5C 3.5368 no .
H4A H5A 2.8559 no .
H4A H5B 2.3579 no .
H4A H5C 2.3571 no .
H4A H14 3.2224 no .
H4A H18 2.7689 no .
H4A H19 3.5320 no .
H4B H5A 2.3743 no .
H4B H5B 2.8556 no .
H4B H5C 2.3412 no .
H5B H21 3.3807 no .
H5B H22 3.2959 no .
H6 H7 2.5229 no .
H6 H14 2.5280 no .
H6 H34 3.0535 no .
H7 H9 2.9464 no .
H7 H34 2.4637 no .
H7 H36 2.8259 no .
H9 H10 2.3032 no .
H9 H24 3.3758 no .
H9 H40 3.4799 no .
H10 H11 2.3505 no .
H10 H24 3.1716 no .
H10 H25 3.2316 no .
H11 H12 2.3257 no .
H11 H24 3.3291 no .
H11 H25 3.2980 no .
H12 H14 2.9183 no .
H12 H18 3.4353 no .
H14 H18 2.6032 no .
H15A H16A 2.8707 no .
H15A H16B 2.3237 no .
H15A H22 2.6141 no .
H15B H16A 2.3203 no .
H15B H16B 2.4455 no .
H15B H22 2.2871 no .
H15B H28 3.0845 no .
H16A H24 2.9720 no .
H16A H30 3.4867 no .
H16A H40 2.1761 no .
H16B H30 2.1141 no .
H16B H40 3.4051 no .
H18 H19 2.3304 no .
H19 H20 2.3246 no .
H20 H21 2.3418 no .
H21 H22 2.3486 no .
H22 H28 2.7719 no .
H24 H25 2.3429 no .
H24 H40 2.4352 no .
H25 H26 2.3291 no .
H25 H40 3.4108 no .
H26 H27 2.3357 no .
H27 H28 2.3268 no .
H30 H31 2.3233 no .
H31 H32 2.3337 no .
H32 H33 2.3325 no .
H33 H34 2.3278 no .
H34 H36 2.8386 no .
H36 H37 2.3363 no .
H37 H38 2.3410 no .
H38 H39 2.3289 no .
H39 H40 2.3233 no .
H42 H50 2.6689 no .
H42 H58 3.2751 no .
H46 H62 2.6660 no .
H46 H66 2.8048 no .
H50 H66 2.6861 no .
H54 H58 2.3394 no .
H54 H70 3.1665 no .
H62 H70 2.5812 no .
F1 H6 3.2604 no 2_744
F1 H38 2.7970 no 3_755
F1 H39 2.6911 no 3_755
F1 H46 3.4202 no 3_755
F1 H66 3.0804 no 3_755
F2 H6 2.9166 no 2_744
F2 H39 2.9366 no 3_755
F3 H4B 2.9714 no 2_744
F3 H6 3.0449 no 2_744
F3 H32 3.2845 no 4_554
F4 H10 2.8816 no .
F4 H15A 3.2169 no 4_554
F4 H16B 2.5428 no 4_554
F4 H30 2.6351 no 4_554
F5 H10 3.0619 no .
F5 H39 3.4105 no .
F5 H42 3.3989 no 3_755
F5 H50 3.5486 no 3_755
F6 H10 3.5172 no .
F6 H42 3.1717 no 3_755
F6 H50 2.3755 no 3_755
F7 H15A 3.2049 no 2_745
F7 H15B 3.3023 no 2_745
F7 H20 2.9977 no 4_655
F7 H22 2.8432 no 2_745
F8 H10 2.9280 no 3_755
F8 H11 2.9619 no 3_755
F8 H15B 3.5375 no 2_745
F9 H5C 2.9025 no 4_655
F9 H21 2.9545 no 2_745
F9 H22 2.6152 no 2_745
F10 H4A 3.1211 no 4_655
F10 H4B 2.9652 no 4_655
F10 H42 2.5110 no 3_855
F10 H58 3.1775 no 3_855
F11 H25 3.4218 no 1_655
F11 H42 3.2853 no 3_855
F12 H4A 2.7316 no 4_655
F12 H4B 3.5455 no 4_655
F12 H14 2.4077 no 4_655
F12 H18 3.0569 no 4_655
F12 H19 3.4423 no 4_655
F12 H25 3.4189 no 1_655
F12 H26 3.4762 no 1_655
F13 H4B 3.5655 no 2_744
F13 H5A 3.3132 no 2_744
F13 H5C 2.6769 no 2_744
F13 H32 2.8582 no 4_554
F13 H52 2.7277 no 3_855
F14 H11 3.1389 no 1_655
F15 H32 3.5904 no 4_554
F16 H7 2.9825 no .
F16 H9 3.0664 no .
F16 H30 2.9986 no 4_554
F16 H37 3.3996 no .
F17 H36 3.1541 no .
F17 H37 2.8124 no .
F17 H68 3.2322 no 4_554
F18 H37 3.1450 no 4_554
F18 H68 2.9268 no 4_554
F19 H3B 3.1739 no 2_745
F19 H3C 3.1054 no 2_745
F19 H33 3.4260 no 4_555
F19 H44 2.8397 no 3_755
F20 H3C 3.3938 no 2_745
F20 H5A 2.8369 no 2_745
F20 H20 3.3472 no 4_655
F20 H33 2.6894 no 4_555
F21 H6 3.5550 no 4_555
F21 H7 3.5502 no 4_555
F21 H33 2.9380 no 4_555
F21 H34 3.0782 no 4_555
F21 H38 3.3418 no .
F22 H27 2.8351 no 1_655
F22 H37 3.3350 no .
F22 H60 2.5132 no 4_555
F23 H12 2.5589 no 4_655
F23 H18 2.7763 no 4_655
F23 H19 3.5763 no 4_655
F23 H26 3.4872 no 1_655
F23 H27 3.2729 no 1_655
F24 H27 3.2401 no 4_655
F24 H28 3.4183 no 4_655
F24 H60 2.9047 no 4_555
F25 H9 3.1175 no .
F25 H10 2.6885 no .
F25 H38 3.1105 no .
F25 H39 3.0924 no .
F26 H9 2.8202 no .
F26 H10 2.6010 no .
F26 H16B 2.7204 no 4_554
F26 H30 2.6019 no 4_554
F27 H10 3.4121 no .
F27 H50 2.7914 no 3_755
C3 H33 3.4723 no 3_765
C4 H32 3.4642 no 3_765
C5 H21 2.8587 no 3_665
C5 H52 3.5273 no 4_454
C6 H39 2.8864 no 4_554
C6 H40 3.3009 no 4_554
C7 H39 3.4886 no 4_554
C7 H40 3.4336 no 4_554
C8 H16A 3.2242 no 4_554
C8 H40 3.4640 no 4_554
C9 H16A 3.2255 no 4_554
C9 H16B 3.1656 no 4_554
C10 H15B 3.3576 no 4_554
C10 H16A 3.1880 no 4_554
C10 H16B 3.0935 no 4_554
C11 H15B 3.0467 no 4_554
C11 H16A 3.2056 no 4_554
C12 H16A 3.2549 no 4_554
C13 H16A 3.2492 no 4_554
C13 H40 3.4059 no 4_554
C14 H40 3.3713 no 4_554
C21 H5B 3.4425 no 3_665
C21 H5C 3.5797 no 3_665
C21 H21 3.5216 no 3_665
C25 H12 3.5625 no 4_555
C25 H14 3.5293 no 4_555
C26 H12 3.1215 no 4_555
C27 H12 3.0508 no 4_555
C28 H12 3.4387 no 4_555
C32 H3C 3.5677 no 3_765
C32 H4B 3.4906 no 3_765
C33 H3C 3.2275 no 3_765
C37 H62 3.1052 no .
C38 H46 3.1374 no .
C38 H62 3.5502 no .
C39 H6 3.2996 no 4_555
C41 H31 2.9499 no 4_554
C42 H31 3.0097 no 4_554
C43 H31 3.0921 no 4_554
C44 H31 3.0950 no 4_554
C44 H66 3.5541 no 3_755
C45 H31 3.0005 no 4_554
C46 H31 2.9241 no 4_554
C46 H38 3.3831 no .
C47 H6 3.3318 no 2_744
C47 H39 3.4008 no 3_755
C48 H10 3.2639 no .
C48 H30 3.4918 no 4_554
C49 H19 3.1229 no 4_655
C50 H19 3.1985 no 4_655
C51 H19 3.2174 no 4_655
C51 H20 3.4962 no 4_655
C52 H5C 3.2704 no 4_655
C52 H19 3.1525 no 4_655
C53 H19 3.0287 no 4_655
C54 H19 3.0005 no 4_655
C55 H20 3.5709 no 4_655
C55 H22 3.2849 no 2_745
C56 H4A 3.3683 no 4_655
C56 H42 3.4662 no 3_855
C57 H31 3.0713 no 4_554
C58 H31 3.0878 no 4_554
C58 H32 3.5818 no 4_554
C59 H31 3.3111 no 4_554
C59 H32 3.4486 no 4_554
C60 H31 3.5045 no 4_554
C61 H31 3.4676 no 4_554
C62 H31 3.2493 no 4_554
C62 H37 3.3058 no .
C63 H32 3.4487 no 4_554
C64 H37 3.5227 no .
C65 H19 3.3242 no 4_655
C65 H38 3.2751 no .
C66 H19 3.5911 no 4_655
C66 H38 2.9083 no .
C67 H20 3.4145 no 4_655
C67 H38 3.1108 no .
C69 H19 3.3084 no 4_655
C69 H37 3.3899 no .
C70 H19 3.1373 no 4_655
C70 H37 3.2664 no .
C71 H33 3.2523 no 4_555
C72 H60 3.2224 no 4_555
H3A H3A 3.2924 no 3_765
H3B F19 3.1739 no 2_755
H3C F19 3.1054 no 2_755
H3C F20 3.3938 no 2_755
H3C C32 3.5677 no 3_765
H3C C33 3.2275 no 3_765
H3C H32 3.2160 no 3_765
H3C H33 2.5550 no 3_765
H4A F10 3.1211 no 4_454
H4A F12 2.7316 no 4_454
H4A C56 3.3683 no 4_454
H4A H52 3.4901 no 4_454
H4B F3 2.9714 no 2_754
H4B F10 2.9652 no 4_454
H4B F12 3.5455 no 4_454
H4B F13 3.5655 no 2_754
H4B C32 3.4906 no 3_765
H4B H32 2.6175 no 3_765
H4B H52 3.5859 no 4_454
H5A F13 3.3132 no 2_754
H5A F20 2.8369 no 2_755
H5A H21 2.8568 no 3_665
H5A H32 3.3510 no 3_765
H5A H33 3.2161 no 3_765
H5B C21 3.4425 no 3_665
H5B H20 3.4899 no 3_665
H5B H21 2.5975 no 3_665
H5C F9 2.9025 no 4_454
H5C F13 2.6769 no 2_754
H5C C21 3.5797 no 3_665
H5C C52 3.2704 no 4_454
H5C H21 2.6391 no 3_665
H5C H52 2.6553 no 4_454
H6 F1 3.2604 no 2_754
H6 F2 2.9166 no 2_754
H6 F3 3.0449 no 2_754
H6 F21 3.5550 no 4_554
H6 C39 3.2996 no 4_554
H6 C47 3.3318 no 2_754
H6 H39 2.5648 no 4_554
H7 F16 2.9825 no .
H7 F21 3.5502 no 4_554
H9 F16 3.0664 no .
H9 F25 3.1175 no .
H9 F26 2.8202 no .
H9 H16B 3.3397 no 4_554
H10 F4 2.8816 no .
H10 F5 3.0619 no .
H10 F6 3.5172 no .
H10 F8 2.9280 no 3_755
H10 F25 2.6885 no .
H10 F26 2.6010 no .
H10 F27 3.4121 no .
H10 C48 3.2639 no .
H10 H15B 3.4160 no 4_554
H10 H16B 3.1932 no 4_554
H11 F8 2.9619 no 3_755
H11 F14 3.1389 no 1_455
H11 H15B 2.9001 no 4_554
H12 F23 2.5589 no 4_454
H12 C25 3.5625 no 4_554
H12 C26 3.1215 no 4_554
H12 C27 3.0508 no 4_554
H12 C28 3.4387 no 4_554
H12 H26 3.3977 no 4_554
H12 H27 3.2878 no 4_554
H14 F12 2.4077 no 4_454
H14 C25 3.5293 no 4_554
H14 H25 3.2708 no 4_554
H15A F4 3.2169 no 4_555
H15A F7 3.2049 no 2_755
H15B F7 3.3023 no 2_755
H15B F8 3.5375 no 2_755
H15B C10 3.3576 no 4_555
H15B C11 3.0467 no 4_555
H15B H10 3.4160 no 4_555
H15B H11 2.9001 no 4_555
H16A C8 3.2242 no 4_555
H16A C9 3.2255 no 4_555
H16A C10 3.1880 no 4_555
H16A C11 3.2056 no 4_555
H16A C12 3.2549 no 4_555
H16A C13 3.2492 no 4_555
H16B F4 2.5428 no 4_555
H16B F26 2.7204 no 4_555
H16B C9 3.1656 no 4_555
H16B C10 3.0935 no 4_555
H16B H9 3.3397 no 4_555
H16B H10 3.1932 no 4_555
H18 F12 3.0569 no 4_454
H18 F23 2.7763 no 4_454
H19 F12 3.4423 no 4_454
H19 F23 3.5763 no 4_454
H19 C49 3.1229 no 4_454
H19 C50 3.1985 no 4_454
H19 C51 3.2174 no 4_454
H19 C52 3.1525 no 4_454
H19 C53 3.0287 no 4_454
H19 C54 3.0005 no 4_454
H19 C65 3.3242 no 4_454
H19 C66 3.5911 no 4_454
H19 C69 3.3084 no 4_454
H19 C70 3.1373 no 4_454
H19 H54 3.4668 no 4_454
H19 H70 3.4453 no 4_454
H20 F7 2.9977 no 4_454
H20 F20 3.3472 no 4_454
H20 C51 3.4962 no 4_454
H20 C55 3.5709 no 4_454
H20 C67 3.4145 no 4_454
H20 H5B 3.4899 no 3_665
H21 F9 2.9545 no 2_755
H21 C5 2.8587 no 3_665
H21 C21 3.5216 no 3_665
H21 H5A 2.8568 no 3_665
H21 H5B 2.5975 no 3_665
H21 H5C 2.6391 no 3_665
H21 H21 3.3227 no 3_665
H22 F7 2.8432 no 2_755
H22 F9 2.6152 no 2_755
H22 C55 3.2849 no 2_755
H25 F11 3.4218 no 1_455
H25 F12 3.4189 no 1_455
H25 H14 3.2708 no 4_555
H26 F12 3.4762 no 1_455
H26 F23 3.4872 no 1_455
H26 H12 3.3977 no 4_555
H26 H54 2.8742 no 1_455
H26 H70 3.0079 no 1_455
H27 F22 2.8351 no 1_455
H27 F23 3.2729 no 1_455
H27 F24 3.2401 no 4_454
H27 H12 3.2878 no 4_555
H27 H70 3.2296 no 1_455
H28 F24 3.4183 no 4_454
H30 F4 2.6351 no 4_555
H30 F16 2.9986 no 4_555
H30 F26 2.6019 no 4_555
H30 C48 3.4918 no 4_555
H31 C41 2.9499 no 4_555
H31 C42 3.0097 no 4_555
H31 C43 3.0921 no 4_555
H31 C44 3.0950 no 4_555
H31 C45 3.0005 no 4_555
H31 C46 2.9241 no 4_555
H31 C57 3.0713 no 4_555
H31 C58 3.0878 no 4_555
H31 C59 3.3111 no 4_555
H31 C60 3.5045 no 4_555
H31 C61 3.4676 no 4_555
H31 C62 3.2493 no 4_555
H31 H42 3.5498 no 4_555
H31 H46 3.4307 no 4_555
H31 H58 3.4978 no 4_555
H32 F3 3.2845 no 4_555
H32 F13 2.8582 no 4_555
H32 F15 3.5904 no 4_555
H32 C4 3.4642 no 3_765
H32 C58 3.5818 no 4_555
H32 C59 3.4486 no 4_555
H32 C63 3.4487 no 4_555
H32 H3C 3.2160 no 3_765
H32 H4B 2.6175 no 3_765
H32 H5A 3.3510 no 3_765
H32 H58 3.5689 no 4_555
H33 F19 3.4260 no 4_554
H33 F20 2.6894 no 4_554
H33 F21 2.9380 no 4_554
H33 C3 3.4723 no 3_765
H33 C71 3.2523 no 4_554
H33 H3C 2.5550 no 3_765
H33 H5A 3.2161 no 3_765
H34 F21 3.0782 no 4_554
H36 F17 3.1541 no .
H36 H60 3.3791 no 4_555
H37 F16 3.3996 no .
H37 F17 2.8124 no .
H37 F18 3.1450 no 4_555
H37 F22 3.3350 no .
H37 C62 3.3058 no .
H37 C64 3.5227 no .
H37 C69 3.3899 no .
H37 C70 3.2664 no .
H37 H60 3.5361 no 4_555
H37 H62 2.4110 no .
H37 H70 3.4727 no .
H38 F1 2.7970 no 3_755
H38 F21 3.3418 no .
H38 F25 3.1105 no .
H38 C46 3.3831 no .
H38 C65 3.2751 no .
H38 C66 2.9083 no .
H38 C67 3.1108 no .
H38 H46 2.4721 no .
H38 H62 3.2879 no .
H38 H66 3.1068 no .
H39 F1 2.6911 no 3_755
H39 F2 2.9366 no 3_755
H39 F5 3.4105 no .
H39 F25 3.0924 no .
H39 C6 2.8864 no 4_555
H39 C7 3.4886 no 4_555
H39 C47 3.4008 no 3_755
H39 H6 2.5648 no 4_555
H40 C6 3.3009 no 4_555
H40 C7 3.4336 no 4_555
H40 C8 3.4640 no 4_555
H40 C13 3.4059 no 4_555
H40 C14 3.3713 no 4_555
H42 F5 3.3989 no 3_755
H42 F6 3.1717 no 3_755
H42 F10 2.5110 no 3_855
H42 F11 3.2853 no 3_855
H42 C56 3.4662 no 3_855
H42 H31 3.5498 no 4_554
H44 F19 2.8397 no 3_755
H44 H66 2.7450 no 3_755
H46 F1 3.4202 no 3_755
H46 C38 3.1374 no .
H46 H31 3.4307 no 4_554
H46 H38 2.4721 no .
H50 F5 3.5486 no 3_755
H50 F6 2.3755 no 3_755
H50 F27 2.7914 no 3_755
H52 F13 2.7277 no 3_855
H52 C5 3.5273 no 4_655
H52 H4A 3.4901 no 4_655
H52 H4B 3.5859 no 4_655
H52 H5C 2.6553 no 4_655
H52 H58 3.0776 no 3_855
H54 H19 3.4668 no 4_655
H54 H26 2.8742 no 1_655
H58 F10 3.1775 no 3_855
H58 H31 3.4978 no 4_554
H58 H32 3.5689 no 4_554
H58 H52 3.0776 no 3_855
H60 F22 2.5132 no 4_554
H60 F24 2.9047 no 4_554
H60 C72 3.2224 no 4_554
H60 H36 3.3791 no 4_554
H60 H37 3.5361 no 4_554
H62 C37 3.1052 no .
H62 C38 3.5502 no .
H62 H37 2.4110 no .
H62 H38 3.2879 no .
H66 F1 3.0804 no 3_755
H66 C44 3.5541 no 3_755
H66 H38 3.1068 no .
H66 H44 2.7450 no 3_755
H68 F17 3.2322 no 4_555
H68 F18 2.9268 no 4_555
H70 H19 3.4453 no 4_655
H70 H26 3.0079 no 1_655
H70 H27 3.2296 no 1_655
H70 H37 3.4727 no .

loop_
_geom_torsion_atom_site_label_1
_geom_torsion_atom_site_label_2
_geom_torsion_atom_site_label_3
_geom_torsion_atom_site_label_4
_geom_torsion
_geom_torsion_publ_flag
P1 Ru1 P2 C16 -2.04(5) no
P1 Ru1 P2 C29 -121.86(5) no
P1 Ru1 P2 C35 118.39(6) no
P2 Ru1 P1 C15 24.88(4) no
P2 Ru1 P1 C17 143.53(5) no
P2 Ru1 P1 C23 -89.63(5) no
C1 Ru1 P1 C15 -67.41(10) no
C1 Ru1 P1 C17 51.24(10) no
C1 Ru1 P1 C23 178.07(10) no
P1 Ru1 C6 C7 -147.24(11) no
P1 Ru1 C6 C14 -29.9(3) no
C6 Ru1 P1 C15 -147.7(2) no
C6 Ru1 P1 C17 -29.1(3) no
C6 Ru1 P1 C23 97.7(2) no
P1 Ru1 C8 C7 -175.43(6) no
P1 Ru1 C8 C9 -48.8(3) no
P1 Ru1 C8 C13 66.19(16) no
C8 Ru1 P1 C15 122.78(9) no
C8 Ru1 P1 C17 -118.57(10) no
C8 Ru1 P1 C23 8.26(10) no
P1 Ru1 C13 C8 -128.55(13) no
P1 Ru1 C13 C12 -13.6(3) no
P1 Ru1 C13 C14 111.35(13) no
C13 Ru1 P1 C15 155.45(9) no
C13 Ru1 P1 C17 -85.89(10) no
C13 Ru1 P1 C23 40.94(9) no
P1 Ru1 C14 C6 164.06(10) no
P1 Ru1 C14 C13 -82.68(18) no
C14 Ru1 P1 C15 -167.18(12) no
C14 Ru1 P1 C17 -48.53(12) no
C14 Ru1 P1 C23 78.30(12) no
C1 Ru1 P2 C16 80.12(13) no
C1 Ru1 P2 C29 -39.70(14) no
C1 Ru1 P2 C35 -159.45(14) no
P2 Ru1 C6 C7 41.8(2) no
P2 Ru1 C6 C14 159.14(8) no
C6 Ru1 P2 C16 173.46(13) no
C6 Ru1 P2 C29 53.64(14) no
C6 Ru1 P2 C35 -66.11(14) no
P2 Ru1 C7 C6 -147.04(12) no
P2 Ru1 C7 C8 99.08(11) no
C7 Ru1 P2 C16 -162.75(10) no
C7 Ru1 P2 C29 77.42(11) no
C7 Ru1 P2 C35 -42.33(11) no
P2 Ru1 C8 C7 -86.10(10) no
P2 Ru1 C8 C9 40.5(3) no
P2 Ru1 C8 C13 155.52(12) no
C8 Ru1 P2 C16 -126.57(10) no
C8 Ru1 P2 C29 113.61(10) no
C8 Ru1 P2 C35 -6.14(11) no
P2 Ru1 C13 C8 -32.5(2) no
P2 Ru1 C13 C12 82.4(3) no
P2 Ru1 C13 C14 -152.60(8) no
C13 Ru1 P2 C16 -108.60(14) no
C13 Ru1 P2 C29 131.58(13) no
C13 Ru1 P2 C35 11.83(15) no
P2 Ru1 C14 C6 -48.5(4) no
P2 Ru1 C14 C13 64.8(4) no
C14 Ru1 P2 C16 -152.9(3) no
C14 Ru1 P2 C29 87.3(3) no
C14 Ru1 P2 C35 -32.5(3) no
C1 Ru1 C6 C7 134.91(17) no
C1 Ru1 C6 C14 -107.76(17) no
C1 Ru1 C7 C6 -52.47(18) no
C1 Ru1 C7 C8 -166.35(13) no
C1 Ru1 C8 C7 25.8(3) no
C1 Ru1 C8 C9 152.4(3) no
C1 Ru1 C8 C13 -92.6(3) no
C1 Ru1 C13 C8 134.6(2) no
C1 Ru1 C13 C12 -110.4(3) no
C1 Ru1 C13 C14 14.5(3) no
C1 Ru1 C14 C6 76.75(19) no
C1 Ru1 C14 C13 -169.98(19) no
C6 Ru1 C7 C6 0.00(17) no
C6 Ru1 C7 C8 -113.9(3) no
C7 Ru1 C6 C7 0.00(15) no
C7 Ru1 C6 C14 117.3(3) no
C6 Ru1 C8 C7 39.53(14) no
C6 Ru1 C8 C9 166.2(3) no
C6 Ru1 C8 C13 -78.85(17) no
C8 Ru1 C6 C7 -38.50(13) no
C8 Ru1 C6 C14 78.84(16) no
C6 Ru1 C13 C8 80.24(19) no
C6 Ru1 C13 C12 -164.8(4) no
C6 Ru1 C13 C14 -39.85(16) no
C13 Ru1 C6 C7 -78.61(17) no
C13 Ru1 C6 C14 38.72(14) no
C6 Ru1 C14 C6 -0.00(17) no
C6 Ru1 C14 C13 113.3(3) no
C14 Ru1 C6 C7 -117.3(3) no
C14 Ru1 C6 C14 -0.00(17) no
C7 Ru1 C8 C7 -0.00(14) no
C7 Ru1 C8 C9 126.6(4) no
C7 Ru1 C8 C13 -118.4(3) no
C8 Ru1 C7 C6 113.9(3) no
C8 Ru1 C7 C8 0.00(12) no
C7 Ru1 C13 C8 36.98(15) no
C7 Ru1 C13 C12 151.9(3) no
C7 Ru1 C13 C14 -83.11(17) no
C13 Ru1 C7 C6 78.58(15) no
C13 Ru1 C7 C8 -35.29(12) no
C7 Ru1 C14 C6 -37.35(15) no
C7 Ru1 C14 C13 75.91(19) no
C14 Ru1 C7 C6 37.25(14) no
C14 Ru1 C7 C8 -76.62(16) no
C8 Ru1 C13 C8 -0.00(16) no
C8 Ru1 C13 C12 114.9(4) no
C8 Ru1 C13 C14 -120.1(3) no
C13 Ru1 C8 C7 118.4(3) no
C13 Ru1 C8 C9 -115.0(4) no
C13 Ru1 C8 C13 -0.00(16) no
C8 Ru1 C14 C6 -78.82(18) no
C8 Ru1 C14 C13 34.44(15) no
C14 Ru1 C8 C7 82.47(17) no
C14 Ru1 C8 C9 -150.9(3) no
C14 Ru1 C8 C13 -35.91(16) no
C13 Ru1 C14 C6 -113.3(3) no
C13 Ru1 C14 C13 0.00(16) no
C14 Ru1 C13 C8 120.1(3) no
C14 Ru1 C13 C12 -125.0(4) no
C14 Ru1 C13 C14 0.0(2) no
Ru1 P1 C15 C16 -48.9(2) no
Ru1 P1 C17 C18 42.1(3) no
Ru1 P1 C17 C22 -139.7(2) no
Ru1 P1 C23 C24 19.8(3) no
Ru1 P1 C23 C28 -162.76(16) no
C15 P1 C17 C18 161.3(3) no
C15 P1 C17 C22 -20.5(3) no
C17 P1 C15 C16 -176.4(2) no
C15 P1 C23 C24 -96.7(3) no
C15 P1 C23 C28 80.8(3) no
C23 P1 C15 C16 75.5(3) no
C17 P1 C23 C24 153.9(2) no
C17 P1 C23 C28 -28.6(3) no
C23 P1 C17 C18 -91.2(3) no
C23 P1 C17 C22 87.1(3) no
Ru1 P2 C16 C15 -26.9(2) no
Ru1 P2 C29 C30 150.73(19) no
Ru1 P2 C29 C34 -32.0(3) no
Ru1 P2 C35 C36 91.3(2) no
Ru1 P2 C35 C40 -85.2(3) no
C16 P2 C29 C30 29.7(3) no
C16 P2 C29 C34 -153.0(3) no
C29 P2 C16 C15 96.5(2) no
C16 P2 C35 C36 -146.4(2) no
C16 P2 C35 C40 37.1(3) no
C35 P2 C16 C15 -153.74(18) no
C29 P2 C35 C36 -33.8(3) no
C29 P2 C35 C40 149.7(3) no
C35 P2 C29 C30 -82.0(3) no
C35 P2 C29 C34 95.3(3) no
F26 F4 F27 F6 7.2(17) no
F26 F4 F27 C48 -21.3(10) no
F27 F4 F26 F25 -10.3(14) no
F27 F4 F26 C48 20.0(10) no
F26 F4 C48 F5 71.5(8) no
F26 F4 C48 F6 141.5(7) no
F26 F4 C48 F25 32.5(7) no
F26 F4 C48 F26 0.0(5) no
F26 F4 C48 F27 160.9(8) no
F26 F4 C48 C45 -96.2(7) no
C48 F4 F26 F25 -30.3(6) no
C48 F4 F26 C48 -0.0(2) no
F27 F4 C48 F5 -89.3(10) no
F27 F4 C48 F6 -19.3(8) no
F27 F4 C48 F25 -128.3(8) no
F27 F4 C48 F26 -160.9(10) no
F27 F4 C48 F27 0.0(8) no
F27 F4 C48 C45 102.9(8) no
C48 F4 F27 F6 28.5(9) no
C48 F4 F27 C48 0.0(2) no
F6 F5 F25 F26 -5(2) no
F6 F5 F25 C48 -26.4(12) no
F25 F5 F6 F27 1(2) no
F25 F5 F6 C48 29.8(14) no
F6 F5 C48 F4 87.5(8) no
F6 F5 C48 F6 -0.0(4) no
F6 F5 C48 F25 155.6(9) no
F6 F5 C48 F26 134.5(5) no
F6 F5 C48 F27 21.7(6) no
F6 F5 C48 C45 -104.8(6) no
C48 F5 F6 F27 -28.5(8) no
C48 F5 F6 C48 -0.00(19) no
F25 F5 C48 F4 -68.1(11) no
F25 F5 C48 F6 -155.6(10) no
F25 F5 C48 F25 -0.0(6) no
F25 F5 C48 F26 -21.1(9) no
F25 F5 C48 F27 -133.9(8) no
F25 F5 C48 C45 99.5(9) no
C48 F5 F25 F26 21.2(10) no
C48 F5 F25 C48 -0.00(16) no
F5 F6 F27 F4 -1.2(15) no
F5 F6 F27 C48 25.4(9) no
F5 F6 C48 F4 -128.4(7) no
F5 F6 C48 F5 0.0(6) no
F5 F6 C48 F25 -15.9(7) no
F5 F6 C48 F26 -86.2(9) no
F5 F6 C48 F27 -151.4(8) no
F5 F6 C48 C45 108.4(7) no
F27 F6 C48 F4 23.0(10) no
F27 F6 C48 F5 151.4(10) no
F27 F6 C48 F25 135.6(9) no
F27 F6 C48 F26 65.2(12) no
F27 F6 C48 F27 0.0(9) no
F27 F6 C48 C45 -100.1(9) no
C48 F6 F27 F4 -26.5(8) no
C48 F6 F27 C48 0.00(19) no
F5 F25 F26 F4 9.9(16) no
F5 F25 F26 C48 -23.4(12) no
F5 F25 C48 F4 131.8(9) no
F5 F25 C48 F5 -0.0(8) no
F5 F25 C48 F6 22.8(10) no
F5 F25 C48 F26 157.7(10) no
F5 F25 C48 F27 66.3(12) no
F5 F25 C48 C45 -99.9(9) no
F26 F25 C48 F4 -25.9(5) no
F26 F25 C48 F5 -157.7(7) no
F26 F25 C48 F6 -134.9(5) no
F26 F25 C48 F26 0.0(4) no
F26 F25 C48 F27 -91.4(7) no
F26 F25 C48 C45 102.4(5) no
C48 F25 F26 F4 33.3(6) no
C48 F25 F26 C48 0.00(19) no
F4 F26 C48 F4 0.0(5) no
F4 F26 C48 F5 -131.6(7) no
F4 F26 C48 F6 -61.0(10) no
F4 F26 C48 F25 -146.2(7) no
F4 F26 C48 F27 -17.2(7) no
F4 F26 C48 C45 104.5(7) no
F25 F26 C48 F4 146.2(6) no
F25 F26 C48 F5 14.6(5) no
F25 F26 C48 F6 85.2(8) no
F25 F26 C48 F25 0.0(4) no
F25 F26 C48 F27 129.0(6) no
F25 F26 C48 C45 -109.2(5) no
F4 F27 C48 F4 0.0(5) no
F4 F27 C48 F5 126.4(7) no
F4 F27 C48 F6 153.9(10) no
F4 F27 C48 F25 88.0(10) no
F4 F27 C48 F26 14.8(8) no
F4 F27 C48 C45 -105.5(7) no
F6 F27 C48 F4 -153.9(10) no
F6 F27 C48 F5 -27.5(9) no
F6 F27 C48 F6 -0.0(5) no
F6 F27 C48 F25 -66.0(12) no
F6 F27 C48 F26 -139.2(7) no
F6 F27 C48 C45 100.6(8) no
C1 C2 C4 C5 124.2(4) no
C3 C2 C4 C5 -58.7(5) no
Ru1 C6 C7 Ru1 0.0 no
Ru1 C6 C7 C8 69.8(3) no
Ru1 C6 C14 Ru1 -0.0 no
Ru1 C6 C14 C13 -70.1(2) no
C7 C6 C14 Ru1 64.1(3) no
C7 C6 C14 C13 -6.1(4) no
C14 C6 C7 Ru1 -64.4(3) no
C14 C6 C7 C8 5.3(4) no
Ru1 C7 C8 Ru1 0.0 no
Ru1 C7 C8 C9 -120.8(4) no
Ru1 C7 C8 C13 62.1(2) no
C6 C7 C8 Ru1 -64.6(3) no
C6 C7 C8 C9 174.6(4) no
C6 C7 C8 C13 -2.5(4) no
Ru1 C8 C9 C10 94.1(3) no
Ru1 C8 C13 Ru1 0.0 no
Ru1 C8 C13 C12 -126.4(3) no
Ru1 C8 C13 C14 56.18(19) no
C7 C8 C9 C10 -174.5(4) no
C7 C8 C13 Ru1 -57.4(3) no
C7 C8 C13 C12 176.2(3) no
C7 C8 C13 C14 -1.2(4) no
C9 C8 C13 Ru1 125.1(4) no
C9 C8 C13 C12 -1.3(5) no
C9 C8 C13 C14 -178.8(3) no
C13 C8 C9 C10 2.3(5) no
C8 C9 C10 C11 -1.8(6) no
C9 C10 C11 C12 0.4(6) no
C10 C11 C12 C13 0.6(6) no
C11 C12 C13 Ru1 -91.6(5) no
C11 C12 C13 C8 -0.1(6) no
C11 C12 C13 C14 176.6(4) no
Ru1 C13 C14 Ru1 -0.0 no
Ru1 C13 C14 C6 64.46(18) no
C8 C13 C14 Ru1 -60.0(3) no
C8 C13 C14 C6 4.4(4) no
C12 C13 C14 Ru1 122.9(5) no
C12 C13 C14 C6 -172.6(4) no
P1 C15 C16 P2 48.1(3) no
P1 C17 C18 C19 176.7(3) no
P1 C17 C22 C21 -176.5(3) no
C18 C17 C22 C21 1.8(6) no
C22 C17 C18 C19 -1.6(6) no
C17 C18 C19 C20 1.0(6) no
C18 C19 C20 C21 -0.7(6) no
C19 C20 C21 C22 0.9(6) no
C20 C21 C22 C17 -1.5(7) no
P1 C23 C24 C25 176.92(19) no
P1 C23 C28 C27 -177.6(2) no
C24 C23 C28 C27 -0.1(5) no
C28 C23 C24 C25 -0.6(5) no
C23 C24 C25 C26 1.0(5) no
C24 C25 C26 C27 -0.7(6) no
C25 C26 C27 C28 0.0(6) no
C26 C27 C28 C23 0.4(5) no
P2 C29 C30 C31 -179.6(3) no
P2 C29 C34 C33 -178.4(3) no
C30 C29 C34 C33 -1.0(5) no
C34 C29 C30 C31 3.0(5) no
C29 C30 C31 C32 -2.5(6) no
C30 C31 C32 C33 -0.2(6) no
C31 C32 C33 C34 2.2(6) no
C32 C33 C34 C29 -1.6(6) no
P2 C35 C36 C37 -176.29(19) no
P2 C35 C40 C39 175.58(19) no
C36 C35 C40 C39 -0.9(5) no
C40 C35 C36 C37 0.4(5) no
C35 C36 C37 C38 0.2(5) no
C36 C37 C38 C39 -0.2(5) no
C37 C38 C39 C40 -0.4(5) no
C38 C39 C40 C35 1.0(5) no
C42 C41 C46 C45 -0.8(5) no
C46 C41 C42 C43 0.4(5) no
C42 C41 B1 C49 -32.1(5) no
C42 C41 B1 C57 92.7(4) no
C42 C41 B1 C65 -147.5(3) no
B1 C41 C42 C43 -169.0(3) no
C46 C41 B1 C49 159.2(3) no
C46 C41 B1 C57 -76.1(4) no
C46 C41 B1 C65 43.7(4) no
B1 C41 C46 C45 168.6(3) no
C41 C42 C43 C44 0.3(6) no
C41 C42 C43 C47 177.6(3) no
C42 C43 C44 C45 -0.7(6) no
C42 C43 C47 F1 142.8(4) no
C42 C43 C47 F2 22.8(6) no
C42 C43 C47 F3 -98.8(4) no
C44 C43 C47 F1 -39.8(5) no
C44 C43 C47 F2 -159.9(4) no
C44 C43 C47 F3 78.5(5) no
C47 C43 C44 C45 -178.0(3) no
C43 C44 C45 C46 0.3(6) no
C43 C44 C45 C48 176.2(3) no
C44 C45 C46 C41 0.5(6) no
C44 C45 C48 F4 -71.5(5) no
C44 C45 C48 F5 118.7(4) no
C44 C45 C48 F6 45.5(5) no
C44 C45 C48 F25 163.2(4) no
C44 C45 C48 F26 -123.7(4) no
C44 C45 C48 F27 -5.8(5) no
C46 C45 C48 F4 104.5(4) no
C46 C45 C48 F5 -65.3(5) no
C46 C45 C48 F6 -138.5(4) no
C46 C45 C48 F25 -20.8(5) no
C46 C45 C48 F26 52.3(5) no
C46 C45 C48 F27 170.2(3) no
C48 C45 C46 C41 -175.5(3) no
C50 C49 C54 C53 0.3(5) no
C54 C49 C50 C51 0.2(5) no
C50 C49 B1 C41 -46.8(4) no
C50 C49 B1 C57 -164.0(3) no
C50 C49 B1 C65 75.8(4) no
B1 C49 C50 C51 -170.9(3) no
C54 C49 B1 C41 143.0(3) no
C54 C49 B1 C57 25.8(5) no
C54 C49 B1 C65 -94.4(4) no
B1 C49 C54 C53 170.9(3) no
C49 C50 C51 C52 -0.5(6) no
C49 C50 C51 C55 178.8(3) no
C50 C51 C52 C53 0.4(5) no
C50 C51 C55 F7 -39.0(5) no
C50 C51 C55 F8 78.6(5) no
C50 C51 C55 F9 -157.5(4) no
C52 C51 C55 F7 140.4(4) no
C52 C51 C55 F8 -102.0(4) no
C52 C51 C55 F9 21.9(5) no
C55 C51 C52 C53 -179.0(3) no
C51 C52 C53 C54 0.1(5) no
C51 C52 C53 C56 176.2(3) no
C52 C53 C54 C49 -0.4(5) no
C52 C53 C56 F10 13.7(5) no
C52 C53 C56 F11 135.6(4) no
C52 C53 C56 F12 -105.3(4) no
C54 C53 C56 F10 -170.1(3) no
C54 C53 C56 F11 -48.2(5) no
C54 C53 C56 F12 70.9(4) no
C56 C53 C54 C49 -176.6(3) no
C58 C57 C62 C61 1.0(5) no
C62 C57 C58 C59 -0.6(5) no
C58 C57 B1 C41 -88.1(4) no
C58 C57 B1 C49 34.4(4) no
C58 C57 B1 C65 149.7(3) no
B1 C57 C58 C59 171.8(3) no
C62 C57 B1 C41 84.0(4) no
C62 C57 B1 C49 -153.5(3) no
C62 C57 B1 C65 -38.2(4) no
B1 C57 C62 C61 -171.9(3) no
C57 C58 C59 C60 -0.1(5) no
C57 C58 C59 C63 178.0(3) no
C58 C59 C60 C61 0.5(5) no
C58 C59 C63 F13 34.7(5) no
C58 C59 C63 F14 -85.5(5) no
C58 C59 C63 F15 154.7(3) no
C60 C59 C63 F13 -147.2(4) no
C60 C59 C63 F14 92.6(4) no
C60 C59 C63 F15 -27.2(5) no
C63 C59 C60 C61 -177.7(3) no
C59 C60 C61 C62 -0.1(5) no
C59 C60 C61 C64 -179.8(3) no
C60 C61 C62 C57 -0.6(5) no
C60 C61 C64 F16 116.3(4) no
C60 C61 C64 F17 -123.9(4) no
C60 C61 C64 F18 -5.4(5) no
C62 C61 C64 F16 -63.4(4) no
C62 C61 C64 F17 56.4(5) no
C62 C61 C64 F18 174.9(3) no
C64 C61 C62 C57 179.1(3) no
C66 C65 C70 C69 -1.1(5) no
C70 C65 C66 C67 0.4(5) no
C66 C65 B1 C41 37.2(4) no
C66 C65 B1 C49 -84.1(4) no
C66 C65 B1 C57 152.3(3) no
B1 C65 C66 C67 170.2(3) no
C70 C65 B1 C41 -153.5(3) no
C70 C65 B1 C49 85.2(4) no
C70 C65 B1 C57 -38.4(4) no
B1 C65 C70 C69 -171.3(3) no
C65 C66 C67 C68 0.0(5) no
C65 C66 C67 C71 179.6(3) no
C66 C67 C68 C69 0.2(5) no
C66 C67 C71 F19 17.1(5) no
C66 C67 C71 F20 137.4(4) no
C66 C67 C71 F21 -102.7(4) no
C68 C67 C71 F19 -163.3(3) no
C68 C67 C71 F20 -43.0(5) no
C68 C67 C71 F21 76.9(4) no
C71 C67 C68 C69 -179.4(3) no
C67 C68 C69 C70 -1.0(5) no
C67 C68 C69 C72 -179.7(3) no
C68 C69 C70 C65 1.5(5) no
C68 C69 C72 F22 -124.1(4) no
C68 C69 C72 F23 117.3(4) no
C68 C69 C72 F24 -4.2(5) no
C70 C69 C72 F22 57.1(5) no
C70 C69 C72 F23 -61.6(4) no
C70 C69 C72 F24 177.0(3) no
C72 C69 C70 C65 -179.7(3) no
